data_1549087
loop_
_publ_author_name
'Kaese, Thomas'
'Trageser, Timo'
'Budy, Hendrik'
'Bolte, Michael'
'Lerner, Hans-Wolfram'
'Wagner, Matthias'

_publ_section_title
;
 A redox-active diborane platform performs C(sp<sup>3</sup>)-H activation
 and nucleophilic substitution reactions.
;
_journal_issue 15
_journal_name_full 'Chemical science'
_journal_page_first 3881
_journal_page_last 3891
_journal_paper_doi 10.1039/c8sc00743h
_journal_volume 9
_journal_year 2018
_chemical_formula_moiety 'C63 H87 B2 Li O4'
_chemical_formula_sum 'C63 H87 B2 Li O4'
_chemical_formula_weight 936.88
_space_group_crystal_system monoclinic
_space_group_IT_number 14
_space_group_name_Hall '-P 2ybc'
_space_group_name_H-M_alt 'P 1 21/c 1'
_symmetry_space_group_name_Hall '-P 2ybc'
_symmetry_space_group_name_H-M 'P 1 21/c 1'
_atom_sites_solution_hydrogens mixed
_audit_creation_method SHELXL-2016/6
_audit_update_record
;
2018-01-26 deposited with the CCDC.
2018-03-19 downloaded from the CCDC.
;
_cell_angle_alpha 90
_cell_angle_beta 92.463(7)
_cell_angle_gamma 90
_cell_formula_units_Z 8
_cell_length_a 19.4970(15)
_cell_length_b 24.7864(18)
_cell_length_c 23.972(2)
_cell_measurement_reflns_used 24349
_cell_measurement_temperature 173(2)
_cell_measurement_theta_max 23.81
_cell_measurement_theta_min 1.95
_cell_volume 11574.0(16)
_computing_cell_refinement 'X-Area (Stoe & Cie, 2001)'
_computing_data_collection 'X-Area (Stoe & Cie, 2001)'
_computing_data_reduction 'X-Area (Stoe & Cie, 2001)'
_computing_molecular_graphics 'XP in SHELXTL-Plus (Sheldrick, 2008)'
_computing_publication_material SHELXL
_computing_structure_refinement 'SHELXL (Sheldrick, 2008)'
_computing_structure_solution 'SHELXS (Sheldrick, 2008)'
_diffrn_ambient_temperature 173(2)
_diffrn_measured_fraction_theta_full 0.998
_diffrn_measured_fraction_theta_max 0.984
_diffrn_measurement_device_type 'STOE IPDS II two-circle-diffractometer'
_diffrn_measurement_method \w
_diffrn_radiation_type MoK\a
_diffrn_radiation_wavelength 0.71073
_diffrn_reflns_av_R_equivalents 0.1445
_diffrn_reflns_av_unetI/netI 0.1622
_diffrn_reflns_Laue_measured_fraction_full 0.998
_diffrn_reflns_Laue_measured_fraction_max 0.984
_diffrn_reflns_limit_h_max 23
_diffrn_reflns_limit_h_min -23
_diffrn_reflns_limit_k_max 30
_diffrn_reflns_limit_k_min -29
_diffrn_reflns_limit_l_max 23
_diffrn_reflns_limit_l_min -28
_diffrn_reflns_number 87491
_diffrn_reflns_point_group_measured_fraction_full 0.998
_diffrn_reflns_point_group_measured_fraction_max 0.984
_diffrn_reflns_theta_full 25.000
_diffrn_reflns_theta_max 25.575
_diffrn_reflns_theta_min 2.034
_diffrn_source 'Genix 3D I\mS microfocus X-ray source'
_exptl_absorpt_coefficient_mu 0.064
_exptl_absorpt_correction_T_max 1.000
_exptl_absorpt_correction_T_min 0.639
_exptl_absorpt_correction_type multi-scan
_exptl_absorpt_process_details 'X-Area (Stoe & Cie, 2001)'
_exptl_crystal_colour colourless
_exptl_crystal_density_diffrn 1.075
_exptl_crystal_description plate
_exptl_crystal_F_000 4080
_exptl_crystal_size_max 0.170
_exptl_crystal_size_mid 0.170
_exptl_crystal_size_min 0.030
_refine_diff_density_max 0.704
_refine_diff_density_min -0.334
_refine_diff_density_rms 0.056
_refine_ls_extinction_method none
_refine_ls_goodness_of_fit_ref 1.302
_refine_ls_hydrogen_treatment mixed
_refine_ls_matrix_type full
_refine_ls_number_parameters 1484
_refine_ls_number_reflns 21394
_refine_ls_number_restraints 891
_refine_ls_restrained_S_all 1.392
_refine_ls_R_factor_all 0.2818
_refine_ls_R_factor_gt 0.1210
_refine_ls_shift/su_max 0.000
_refine_ls_shift/su_mean 0.000
_refine_ls_structure_factor_coef Fsqd
_refine_ls_weighting_details 'w=1/[\s^2^(Fo^2^)+(0.0409P)^2^] where P=(Fo^2^+2Fc^2^)/3'
_refine_ls_weighting_scheme calc
_refine_ls_wR_factor_gt 0.2070
_refine_ls_wR_factor_ref 0.2432
_reflns_Friedel_coverage 0.000
_reflns_number_gt 6764
_reflns_number_total 21394
_reflns_threshold_expression 'I > 2\s(I)'
_cod_data_source_file c8sc00743h2.cif
_cod_data_source_block wa2467
_cod_depositor_comments 'Adding full bibliography for 1549081--1549089.cif.'
_cod_database_code 1549087
_shelx_shelxl_version_number 2016/6
_shelx_space_group_comment
; 
The symmetry employed for this shelxl refinement is uniquely defined 
by the following loop, which should always be used as a source of 
symmetry information in preference to the above space-group names. 
They are only intended as comments. 
;
_shelx_estimated_absorpt_t_min 0.989
_shelx_estimated_absorpt_t_max 0.998

loop_
_space_group_symop_operation_xyz
'x, y, z'
'-x, y+1/2, -z+1/2'
'-x, -y, -z'
'x, -y-1/2, z-1/2'

loop_
_atom_site_label
_atom_site_type_symbol
_atom_site_fract_x
_atom_site_fract_y
_atom_site_fract_z
_atom_site_U_iso_or_equiv
_atom_site_adp_type
_atom_site_occupancy
_atom_site_site_symmetry_order
_atom_site_calc_flag
_atom_site_refinement_flags_posn
_atom_site_refinement_flags_adp
_atom_site_refinement_flags_occupancy
_atom_site_disorder_assembly
_atom_site_disorder_group
B1 B 1.0645(2) 0.2552(3) 0.6338(3) 0.0485(17) Uani 1 1 d . . . . .
B2 B 0.9736(3) 0.2543(3) 0.5943(3) 0.0537(17) Uani 1 1 d . . . . .
H1 H 0.997(2) 0.257(2) 0.648(2) 0.078(16) Uiso 1 1 d . . . . .
C1 C 1.0479(2) 0.2551(2) 0.5680(2) 0.0498(14) Uani 1 1 d . . . . .
H1' H 1.057567 0.291255 0.551622 0.060 Uiso 1 1 calc R U . . .
C2 C 1.0671(3) 0.2127(3) 0.5308(3) 0.0717(19) Uani 1 1 d . . . . .
C3 C 1.1246(3) 0.1799(3) 0.5358(4) 0.101(3) Uani 1 1 d . . . . .
H3 H 1.156317 0.184965 0.566522 0.121 Uiso 1 1 calc R U . . .
C4 C 1.1373(5) 0.1389(4) 0.4959(6) 0.141(4) Uani 1 1 d . . . . .
H4 H 1.176205 0.116049 0.500610 0.169 Uiso 1 1 calc R U . . .
C5 C 1.0896(8) 0.1324(5) 0.4476(5) 0.149(5) Uani 1 1 d . . . . .
H5 H 1.097645 0.105487 0.420506 0.179 Uiso 1 1 calc R U . . .
C6 C 1.0356(7) 0.1639(4) 0.4418(4) 0.134(4) Uani 1 1 d . . . . .
H6 H 1.004548 0.160423 0.410350 0.161 Uiso 1 1 calc R U . . .
C7 C 1.0255(4) 0.2011(3) 0.4813(4) 0.098(2) Uani 1 1 d . . . . .
H7 H 0.985494 0.222663 0.475856 0.118 Uiso 1 1 calc R U . . .
C11 C 1.0966(2) 0.2061(2) 0.6714(3) 0.0544(16) Uani 1 1 d . . . . .
C12 C 1.1379(3) 0.2287(2) 0.7155(3) 0.0549(15) Uani 1 1 d . . . . .
C13 C 1.1746(3) 0.1955(3) 0.7540(3) 0.0692(18) Uani 1 1 d . . . . .
H13 H 1.201406 0.210603 0.784119 0.083 Uiso 1 1 calc R U . . .
C14 C 1.1705(3) 0.1399(3) 0.7467(3) 0.074(2) Uani 1 1 d . . . . .
H14 H 1.195439 0.117523 0.772656 0.089 Uiso 1 1 calc R U . . .
C15 C 1.1327(3) 0.1155(3) 0.7044(3) 0.0632(18) Uani 1 1 d . . . . .
C16 C 1.0946(2) 0.1499(2) 0.6677(3) 0.0588(17) Uani 1 1 d . . . . .
H16 H 1.066026 0.133986 0.639140 0.071 Uiso 1 1 calc R U . . .
C17 C 1.1303(3) 0.0549(3) 0.6949(3) 0.073(2) Uani 1 1 d . . . . .
C18 C 1.0605(3) 0.0332(3) 0.7144(4) 0.103(3) Uani 1 1 d . . . . .
H18A H 1.055077 0.043174 0.753551 0.154 Uiso 1 1 calc R U . . .
H18B H 1.023010 0.049002 0.691263 0.154 Uiso 1 1 calc R U . . .
H18C H 1.059406 -0.006136 0.710751 0.154 Uiso 1 1 calc R U . . .
C19 C 1.1876(3) 0.0254(3) 0.7315(3) 0.097(3) Uani 1 1 d . . . . .
H19A H 1.182132 0.034040 0.770926 0.146 Uiso 1 1 calc R U . . .
H19B H 1.183506 -0.013643 0.725978 0.146 Uiso 1 1 calc R U . . .
H19C H 1.232855 0.037478 0.720303 0.146 Uiso 1 1 calc R U . . .
C20 C 1.1407(3) 0.0405(3) 0.6349(4) 0.090(2) Uani 1 1 d . . . . .
H20A H 1.138877 0.001212 0.630447 0.135 Uiso 1 1 calc R U . . .
H20B H 1.104520 0.057159 0.611057 0.135 Uiso 1 1 calc R U . . .
H20C H 1.185608 0.053740 0.624023 0.135 Uiso 1 1 calc R U . . .
C21 C 1.0991(2) 0.3063(2) 0.6663(3) 0.0563(16) Uani 1 1 d . . . . .
C22 C 1.1399(3) 0.2872(3) 0.7124(3) 0.0591(17) Uani 1 1 d . . . . .
C23 C 1.1760(3) 0.3244(3) 0.7464(3) 0.077(2) Uani 1 1 d . . . . .
H23 H 1.201743 0.312462 0.778629 0.092 Uiso 1 1 calc R U . . .
C24 C 1.1742(3) 0.3780(3) 0.7332(3) 0.080(2) Uani 1 1 d . . . . .
H24 H 1.198834 0.402428 0.757052 0.096 Uiso 1 1 calc R U . . .
C25 C 1.1388(3) 0.3985(3) 0.6874(3) 0.0696(19) Uani 1 1 d . . . . .
C26 C 1.0994(3) 0.3618(2) 0.6548(3) 0.0630(17) Uani 1 1 d . . . . .
H26 H 1.072176 0.374962 0.623911 0.076 Uiso 1 1 calc R U . . .
C27 C 1.1389(3) 0.4585(3) 0.6740(4) 0.089(3) Uani 1 1 d . . . . .
C28 C 1.0715(6) 0.4839(4) 0.6895(7) 0.101(5) Uani 0.754(18) 1 d . U P A 1
H28A H 1.072110 0.522509 0.680709 0.152 Uiso 0.754(18) 1 calc R U P A 1
H28B H 1.033567 0.466522 0.668195 0.152 Uiso 0.754(18) 1 calc R U P A 1
H28C H 1.065258 0.479042 0.729518 0.152 Uiso 0.754(18) 1 calc R U P A 1
C29 C 1.1971(7) 0.4897(5) 0.7055(8) 0.132(6) Uani 0.754(18) 1 d . U P A 1
H29A H 1.241505 0.474278 0.696424 0.199 Uiso 0.754(18) 1 calc R U P A 1
H29B H 1.195454 0.527745 0.694354 0.199 Uiso 0.754(18) 1 calc R U P A 1
H29C H 1.191255 0.486945 0.745834 0.199 Uiso 0.754(18) 1 calc R U P A 1
C30 C 1.1448(8) 0.4672(4) 0.6109(6) 0.121(5) Uani 0.754(18) 1 d . U P A 1
H30A H 1.187797 0.451402 0.598873 0.181 Uiso 0.754(18) 1 calc R U P A 1
H30B H 1.105918 0.449778 0.590795 0.181 Uiso 0.754(18) 1 calc R U P A 1
H30C H 1.144315 0.505941 0.602670 0.181 Uiso 0.754(18) 1 calc R U P A 1
C28' C 1.112(2) 0.4877(13) 0.730(2) 0.112(14) Uani 0.246(18) 1 d . U P A 2
H28D H 1.111201 0.526855 0.724795 0.168 Uiso 0.246(18) 1 calc R U P A 2
H28E H 1.066321 0.474676 0.737924 0.168 Uiso 0.246(18) 1 calc R U P A 2
H28F H 1.143960 0.479009 0.762006 0.168 Uiso 0.246(18) 1 calc R U P A 2
C29' C 1.2142(15) 0.4755(13) 0.6699(16) 0.075(10) Uani 0.246(18) 1 d . U P A 2
H29D H 1.216547 0.514039 0.661316 0.113 Uiso 0.246(18) 1 calc R U P A 2
H29E H 1.239047 0.468359 0.705594 0.113 Uiso 0.246(18) 1 calc R U P A 2
H29F H 1.235159 0.454755 0.640275 0.113 Uiso 0.246(18) 1 calc R U P A 2
C30' C 1.091(3) 0.474(2) 0.628(3) 0.19(2) Uani 0.246(18) 1 d . U P A 2
H30D H 1.093851 0.512793 0.621400 0.283 Uiso 0.246(18) 1 calc R U P A 2
H30E H 1.103295 0.454622 0.593800 0.283 Uiso 0.246(18) 1 calc R U P A 2
H30F H 1.044192 0.464180 0.637040 0.283 Uiso 0.246(18) 1 calc R U P A 2
C31 C 0.9219(2) 0.2024(2) 0.5911(2) 0.0521(15) Uani 1 1 d . . . . .
C32 C 0.8538(3) 0.2237(2) 0.5937(3) 0.0583(16) Uani 1 1 d . . . . .
C33 C 0.7989(3) 0.1875(3) 0.5881(3) 0.0709(19) Uani 1 1 d . . . . .
H33 H 0.753382 0.200244 0.591608 0.085 Uiso 1 1 calc R U . . .
C34 C 0.8097(3) 0.1337(3) 0.5777(3) 0.075(2) Uani 1 1 d . . . . .
H34 H 0.771152 0.110436 0.573217 0.090 Uiso 1 1 calc R U . . .
C35 C 0.8749(3) 0.1122(2) 0.5734(3) 0.0610(17) Uani 1 1 d . . . . .
C36 C 0.9310(3) 0.1489(2) 0.5806(2) 0.0555(16) Uani 1 1 d . . . . .
H36 H 0.976431 0.135569 0.578072 0.067 Uiso 1 1 calc R U . . .
C37 C 0.8853(3) 0.0542(3) 0.5583(4) 0.078(2) Uani 1 1 d . . . . .
C38 C 0.9403(8) 0.0277(6) 0.5949(8) 0.096(6) Uani 0.543(12) 1 d . U P B 1
H38A H 0.981272 0.050588 0.596841 0.143 Uiso 0.543(12) 1 calc R U P B 1
H38B H 0.923481 0.022723 0.632522 0.143 Uiso 0.543(12) 1 calc R U P B 1
H38C H 0.951835 -0.007513 0.579213 0.143 Uiso 0.543(12) 1 calc R U P B 1
C39 C 0.8203(6) 0.0218(5) 0.5529(8) 0.089(5) Uani 0.543(12) 1 d . U P B 1
H39A H 0.831293 -0.015457 0.542943 0.133 Uiso 0.543(12) 1 calc R U P B 1
H39B H 0.797465 0.022254 0.588459 0.133 Uiso 0.543(12) 1 calc R U P B 1
H39C H 0.789847 0.037545 0.523630 0.133 Uiso 0.543(12) 1 calc R U P B 1
C40 C 0.9152(8) 0.0547(6) 0.4946(7) 0.113(6) Uani 0.543(12) 1 d . U P B 1
H40A H 0.958058 0.075323 0.494832 0.169 Uiso 0.543(12) 1 calc R U P B 1
H40B H 0.923850 0.017582 0.482697 0.169 Uiso 0.543(12) 1 calc R U P B 1
H40C H 0.881300 0.071468 0.468684 0.169 Uiso 0.543(12) 1 calc R U P B 1
C38' C 0.9586(9) 0.0362(7) 0.5564(10) 0.092(7) Uani 0.457(12) 1 d . U P B 2
H38D H 0.984385 0.049386 0.589665 0.138 Uiso 0.457(12) 1 calc R U P B 2
H38E H 0.960418 -0.003334 0.555572 0.138 Uiso 0.457(12) 1 calc R U P B 2
H38F H 0.978875 0.050690 0.522878 0.138 Uiso 0.457(12) 1 calc R U P B 2
C39' C 0.8605(8) 0.0186(6) 0.6145(8) 0.102(7) Uani 0.457(12) 1 d . U P B 2
H39D H 0.888282 0.029639 0.647582 0.153 Uiso 0.457(12) 1 calc R U P B 2
H39E H 0.811976 0.025757 0.620500 0.153 Uiso 0.457(12) 1 calc R U P B 2
H39F H 0.867081 -0.019980 0.607754 0.153 Uiso 0.457(12) 1 calc R U P B 2
C40' C 0.8423(12) 0.0362(10) 0.5100(12) 0.148(10) Uani 0.457(12) 1 d . U P B 2
H40D H 0.795270 0.049256 0.513699 0.222 Uiso 0.457(12) 1 calc R U P B 2
H40E H 0.860728 0.050755 0.475674 0.222 Uiso 0.457(12) 1 calc R U P B 2
H40F H 0.842270 -0.003269 0.508367 0.222 Uiso 0.457(12) 1 calc R U P B 2
C41 C 0.9188(2) 0.3040(2) 0.5918(2) 0.0498(15) Uani 1 1 d . . . . .
C42 C 0.8520(2) 0.2821(2) 0.5949(3) 0.0579(16) Uani 1 1 d . . . . .
C43 C 0.7956(3) 0.3152(3) 0.5944(3) 0.073(2) Uani 1 1 d . . . . .
H43 H 0.751481 0.300053 0.599136 0.087 Uiso 1 1 calc R U . . .
C44 C 0.8021(3) 0.3689(3) 0.5872(3) 0.077(2) Uani 1 1 d . . . . .
H44 H 0.762176 0.390846 0.587350 0.093 Uiso 1 1 calc R U . . .
C45 C 0.8655(3) 0.3932(2) 0.5796(3) 0.0608(17) Uani 1 1 d . . . . .
C46 C 0.9239(3) 0.3589(2) 0.5835(3) 0.0600(17) Uani 1 1 d . . . . .
H46 H 0.968091 0.374298 0.580091 0.072 Uiso 1 1 calc R U . . .
C47 C 0.8717(3) 0.4535(3) 0.5679(3) 0.074(2) Uani 1 1 d . . . . .
C48 C 0.914(4) 0.452(3) 0.512(4) 0.16(4) Uani 0.172(18) 1 d . U P C 1
H48A H 0.951903 0.425873 0.516529 0.245 Uiso 0.172(18) 1 calc R U P C 1
H48B H 0.883510 0.440604 0.480431 0.245 Uiso 0.172(18) 1 calc R U P C 1
H48C H 0.932620 0.487657 0.504448 0.245 Uiso 0.172(18) 1 calc R U P C 1
C49 C 0.815(2) 0.4893(18) 0.568(2) 0.070(14) Uani 0.172(18) 1 d . U P C 1
H49A H 0.829941 0.525953 0.559699 0.104 Uiso 0.172(18) 1 calc R U P C 1
H49B H 0.779950 0.477785 0.539893 0.104 Uiso 0.172(18) 1 calc R U P C 1
H49C H 0.794934 0.488782 0.605063 0.104 Uiso 0.172(18) 1 calc R U P C 1
C50 C 0.927(3) 0.480(2) 0.620(2) 0.12(2) Uani 0.172(18) 1 d . U P C 1
H50A H 0.968756 0.457306 0.622666 0.179 Uiso 0.172(18) 1 calc R U P C 1
H50B H 0.939614 0.516599 0.609928 0.179 Uiso 0.172(18) 1 calc R U P C 1
H50C H 0.904618 0.479439 0.655307 0.179 Uiso 0.172(18) 1 calc R U P C 1
C48' C 0.9353(5) 0.4681(4) 0.5375(6) 0.087(4) Uani 0.828(18) 1 d . U P C 2
H48D H 0.936293 0.507174 0.531290 0.131 Uiso 0.828(18) 1 calc R U P C 2
H48E H 0.976121 0.457279 0.560026 0.131 Uiso 0.828(18) 1 calc R U P C 2
H48F H 0.934682 0.449373 0.501516 0.131 Uiso 0.828(18) 1 calc R U P C 2
C49' C 0.8091(4) 0.4729(4) 0.5290(6) 0.100(4) Uani 0.828(18) 1 d . U P C 2
H49D H 0.766040 0.464418 0.546786 0.150 Uiso 0.828(18) 1 calc R U P C 2
H49E H 0.812207 0.511952 0.523225 0.150 Uiso 0.828(18) 1 calc R U P C 2
H49F H 0.810144 0.454387 0.492967 0.150 Uiso 0.828(18) 1 calc R U P C 2
C50' C 0.8672(7) 0.4843(4) 0.6236(5) 0.112(5) Uani 0.828(18) 1 d . U P C 2
H50D H 0.825285 0.473663 0.641936 0.168 Uiso 0.828(18) 1 calc R U P C 2
H50E H 0.907306 0.475674 0.648028 0.168 Uiso 0.828(18) 1 calc R U P C 2
H50F H 0.866074 0.523232 0.616319 0.168 Uiso 0.828(18) 1 calc R U P C 2
Li1 Li 0.9200(5) 0.2570(6) 0.3515(6) 0.094(4) Uani 1 1 d . U . . .
O51 O 0.8508(2) 0.2576(2) 0.4052(2) 0.1019(16) Uani 1 1 d . U . . .
C52 C 0.8043(6) 0.3006(4) 0.4230(6) 0.188(5) Uani 1 1 d . U . . .
H52A H 0.826181 0.322891 0.453120 0.226 Uiso 1 1 calc R U . . .
H52B H 0.789852 0.324263 0.391364 0.226 Uiso 1 1 calc R U . . .
C53 C 0.7463(4) 0.2700(5) 0.4433(5) 0.144(4) Uani 1 1 d . U . . .
H53A H 0.739003 0.278835 0.482861 0.173 Uiso 1 1 calc R U . . .
H53B H 0.703814 0.278747 0.420959 0.173 Uiso 1 1 calc R U . . .
C54 C 0.7620(5) 0.2172(5) 0.4379(5) 0.177(5) Uani 1 1 d . U . . .
H54A H 0.740619 0.202563 0.402881 0.213 Uiso 1 1 calc R U . . .
H54B H 0.745107 0.196365 0.469701 0.213 Uiso 1 1 calc R U . . .
C55 C 0.8356(5) 0.2138(4) 0.4368(5) 0.153(4) Uani 1 1 d . U . . .
H55A H 0.857209 0.216502 0.474872 0.183 Uiso 1 1 calc R U . . .
H55B H 0.850338 0.179866 0.419215 0.183 Uiso 1 1 calc R U . . .
O61 O 0.8965(4) 0.3038(3) 0.2929(4) 0.194(3) Uani 1 1 d D U . . .
C62 C 0.9411(5) 0.3413(5) 0.2666(6) 0.188(5) Uani 1 1 d D U . . .
H62A H 0.964291 0.364735 0.295069 0.226 Uiso 1 1 calc R U . . .
H62B H 0.976598 0.321693 0.246396 0.226 Uiso 1 1 calc R U . . .
C63 C 0.8999(6) 0.3732(4) 0.2285(5) 0.178(5) Uani 1 1 d D U . . .
H63A H 0.909863 0.364418 0.189391 0.214 Uiso 1 1 calc R U . . .
H63B H 0.908112 0.412138 0.234944 0.214 Uiso 1 1 calc R U . . .
C64 C 0.8281(5) 0.3585(4) 0.2406(5) 0.181(5) Uani 1 1 d D U . . .
H64A H 0.810067 0.382170 0.269836 0.217 Uiso 1 1 calc R U . . .
H64B H 0.797685 0.361023 0.206612 0.217 Uiso 1 1 calc R U . . .
C65 C 0.8336(7) 0.3034(6) 0.2599(7) 0.255(7) Uani 1 1 d D U . . .
H65A H 0.794375 0.293526 0.282726 0.306 Uiso 1 1 calc R U . . .
H65B H 0.835953 0.277949 0.228251 0.306 Uiso 1 1 calc R U . . .
O71 O 0.9283(2) 0.1909(2) 0.3176(2) 0.136(2) Uani 1 1 d D U . . .
C72 C 0.8668(3) 0.1605(4) 0.3031(4) 0.171(4) Uani 1 1 d D U . . .
H72A H 0.826073 0.184344 0.302397 0.205 Uiso 1 1 calc R U . . .
H72B H 0.860258 0.131315 0.330500 0.205 Uiso 1 1 calc R U . . .
C73 C 0.8766(4) 0.1379(3) 0.2476(3) 0.154(4) Uani 1 1 d D U . . .
H73A H 0.857211 0.162138 0.218115 0.185 Uiso 1 1 calc R U . . .
H73B H 0.854314 0.102116 0.243683 0.185 Uiso 1 1 calc R U . . .
C74 C 0.9522(4) 0.1332(3) 0.2441(3) 0.135(3) Uani 1 1 d D U . . .
H74A H 0.968407 0.097657 0.258154 0.161 Uiso 1 1 calc R U . . .
H74B H 0.965859 0.137456 0.205008 0.161 Uiso 1 1 calc R U . . .
C75 C 0.9803(3) 0.1768(3) 0.2791(3) 0.126(3) Uani 1 1 d D U . . .
H75A H 1.022631 0.164713 0.299725 0.151 Uiso 1 1 calc R U . . .
H75B H 0.991556 0.208330 0.255901 0.151 Uiso 1 1 calc R U . . .
O81 O 0.9971(2) 0.2985(2) 0.3855(2) 0.1108(17) Uani 1 1 d . U . . .
C82 C 1.0697(4) 0.2938(4) 0.3733(4) 0.141(3) Uani 1 1 d . U . . .
H82A H 1.075966 0.293396 0.332558 0.169 Uiso 1 1 calc R U . . .
H82B H 1.090111 0.260726 0.390089 0.169 Uiso 1 1 calc R U . . .
C83 C 1.1018(5) 0.3452(5) 0.4006(5) 0.176(4) Uani 1 1 d . U . . .
H83A H 1.146891 0.336582 0.419091 0.211 Uiso 1 1 calc R U . . .
H83B H 1.108690 0.373195 0.371947 0.211 Uiso 1 1 calc R U . . .
C84 C 1.0568(4) 0.3635(3) 0.4395(4) 0.117(3) Uani 1 1 d . U . . .
H84A H 1.053937 0.403350 0.437799 0.140 Uiso 1 1 calc R U . . .
H84B H 1.073954 0.353207 0.477481 0.140 Uiso 1 1 calc R U . . .
C85 C 0.9884(4) 0.3403(4) 0.4284(4) 0.125(3) Uani 1 1 d . U . . .
H85A H 0.955727 0.368324 0.414521 0.149 Uiso 1 1 calc R U . . .
H85B H 0.970759 0.324182 0.462733 0.149 Uiso 1 1 calc R U . . .
B1A B 0.4749(3) 0.2927(3) 0.3749(3) 0.0534(18) Uani 1 1 d . . . . .
B2A B 0.5632(3) 0.2746(3) 0.3407(3) 0.0580(19) Uani 1 1 d . . . . .
H1A H 0.492(2) 0.2683(18) 0.321(2) 0.065(14) Uiso 1 1 d . . . . .
C1A C 0.5524(2) 0.3011(2) 0.4011(2) 0.0528(15) Uani 1 1 d . . . . .
H1'A H 0.562548 0.274019 0.431232 0.063 Uiso 1 1 calc R U . . .
C2A C 0.5755(3) 0.3553(3) 0.4197(3) 0.0612(17) Uani 1 1 d . . . . .
C3A C 0.5423(3) 0.3824(3) 0.4624(3) 0.083(2) Uani 1 1 d . . . . .
H3A H 0.503439 0.366157 0.478077 0.099 Uiso 1 1 calc R U . . .
C4A C 0.5648(5) 0.4322(4) 0.4822(4) 0.116(3) Uani 1 1 d . . . . .
H4A H 0.541743 0.449180 0.511551 0.139 Uiso 1 1 calc R U . . .
C5A C 0.6203(5) 0.4572(4) 0.4597(5) 0.124(4) Uani 1 1 d . . . . .
H5A H 0.636002 0.490961 0.473878 0.149 Uiso 1 1 calc R U . . .
C6A C 0.6528(4) 0.4329(4) 0.4166(5) 0.120(3) Uani 1 1 d . . . . .
H6A H 0.690065 0.450288 0.399783 0.144 Uiso 1 1 calc R U . . .
C7A C 0.6305(3) 0.3830(3) 0.3981(3) 0.079(2) Uani 1 1 d . . . . .
H7A H 0.654203 0.366400 0.368749 0.095 Uiso 1 1 calc R U . . .
C11A C 0.4194(2) 0.2493(2) 0.3950(2) 0.0533(15) Uani 1 1 d . . . . .
C12A C 0.3533(3) 0.2739(2) 0.3881(3) 0.0585(16) Uani 1 1 d . . . . .
C13A C 0.2949(3) 0.2457(3) 0.4013(3) 0.0737(19) Uani 1 1 d . . . . .
H13A H 0.250984 0.261547 0.394522 0.088 Uiso 1 1 calc R U . . .
C14A C 0.3000(3) 0.1952(3) 0.4240(3) 0.088(2) Uani 1 1 d . . . . .
H14A H 0.259137 0.176889 0.432838 0.106 Uiso 1 1 calc R U . . .
C15A C 0.3634(4) 0.1693(3) 0.4348(3) 0.083(2) Uani 1 1 d . . . . .
C16A C 0.4220(3) 0.1989(3) 0.4195(3) 0.0700(18) Uani 1 1 d . . . . .
H16A H 0.465827 0.182987 0.426527 0.084 Uiso 1 1 calc R U . . .
C17A C 0.3649(5) 0.1157(4) 0.4640(6) 0.131(4) Uani 1 1 d . . . . .
C18A C 0.4227(14) 0.0991(9) 0.4706(12) 0.171(10) Uani 0.569(13) 1 d . U P D 1
H18D H 0.422055 0.064210 0.489693 0.256 Uiso 0.569(13) 1 calc R U P D 1
H18E H 0.443046 0.094821 0.434178 0.256 Uiso 0.569(13) 1 calc R U P D 1
H18F H 0.449980 0.124880 0.493233 0.256 Uiso 0.569(13) 1 calc R U P D 1
C19A C 0.3339(8) 0.1231(7) 0.5227(8) 0.133(7) Uani 0.569(13) 1 d . U P D 1
H19D H 0.286814 0.136626 0.518017 0.199 Uiso 0.569(13) 1 calc R U P D 1
H19E H 0.333792 0.088302 0.542088 0.199 Uiso 0.569(13) 1 calc R U P D 1
H19F H 0.361831 0.148971 0.544682 0.199 Uiso 0.569(13) 1 calc R U P D 1
C20A C 0.3147(9) 0.0773(6) 0.4318(8) 0.112(6) Uani 0.569(13) 1 d . U P D 1
H20D H 0.269116 0.093976 0.428391 0.169 Uiso 0.569(13) 1 calc R U P D 1
H20E H 0.331403 0.070426 0.394483 0.169 Uiso 0.569(13) 1 calc R U P D 1
H20F H 0.311703 0.043132 0.452138 0.169 Uiso 0.569(13) 1 calc R U P D 1
C18" C 0.4232(8) 0.0750(7) 0.4218(8) 0.089(7) Uani 0.431(13) 1 d . U P D 2
H18G H 0.462848 0.096968 0.412346 0.134 Uiso 0.431(13) 1 calc R U P D 2
H18H H 0.438876 0.043435 0.443343 0.134 Uiso 0.431(13) 1 calc R U P D 2
H18I H 0.398613 0.063197 0.387450 0.134 Uiso 0.431(13) 1 calc R U P D 2
C19" C 0.4307(10) 0.1126(8) 0.5118(9) 0.096(7) Uani 0.431(13) 1 d . U P D 2
H19G H 0.468179 0.135806 0.500066 0.143 Uiso 0.431(13) 1 calc R U P D 2
H19H H 0.415233 0.124859 0.547991 0.143 Uiso 0.431(13) 1 calc R U P D 2
H19I H 0.447055 0.075288 0.515030 0.143 Uiso 0.431(13) 1 calc R U P D 2
C20" C 0.3125(14) 0.0860(11) 0.4762(15) 0.161(11) Uani 0.431(13) 1 d . U P D 2
H20G H 0.328837 0.053123 0.495244 0.241 Uiso 0.431(13) 1 calc R U P D 2
H20H H 0.282843 0.106189 0.500663 0.241 Uiso 0.431(13) 1 calc R U P D 2
H20I H 0.286529 0.076197 0.441750 0.241 Uiso 0.431(13) 1 calc R U P D 2
C21A C 0.4278(2) 0.3440(2) 0.3598(2) 0.0495(15) Uani 1 1 d . . . . .
C22A C 0.3586(2) 0.3292(2) 0.3684(2) 0.0581(16) Uani 1 1 d . . . . .
C23A C 0.3066(2) 0.3677(3) 0.3634(3) 0.0636(18) Uani 1 1 d . . . . .
H23A H 0.260288 0.357630 0.368529 0.076 Uiso 1 1 calc R U . . .
C24A C 0.3225(3) 0.4200(3) 0.3513(3) 0.0682(19) Uani 1 1 d . . . . .
H24A H 0.286233 0.445551 0.347197 0.082 Uiso 1 1 calc R U . . .
C25A C 0.3899(3) 0.4375(2) 0.3446(2) 0.0543(15) Uani 1 1 d . . . . .
C26A C 0.4409(3) 0.3980(2) 0.3483(2) 0.0528(15) Uani 1 1 d . . . . .
H26A H 0.486974 0.408497 0.342648 0.063 Uiso 1 1 calc R U . . .
C27A C 0.4056(3) 0.4957(2) 0.3336(3) 0.0632(17) Uani 1 1 d . . . . .
C28A C 0.4792(3) 0.5125(3) 0.3534(3) 0.092(2) Uani 1 1 d . . . . .
H28G H 0.486245 0.550748 0.345099 0.138 Uiso 1 1 calc R U . . .
H28H H 0.485253 0.506595 0.393766 0.138 Uiso 1 1 calc R U . . .
H28I H 0.512674 0.490737 0.333967 0.138 Uiso 1 1 calc R U . . .
C29A C 0.3978(4) 0.5091(3) 0.2708(3) 0.113(3) Uani 1 1 d . . . . .
H29G H 0.408421 0.547242 0.264972 0.170 Uiso 1 1 calc R U . . .
H29H H 0.429545 0.486686 0.250165 0.170 Uiso 1 1 calc R U . . .
H29I H 0.350580 0.501715 0.257315 0.170 Uiso 1 1 calc R U . . .
C30A C 0.3566(3) 0.5355(3) 0.3627(4) 0.133(4) Uani 1 1 d . . . . .
H30G H 0.369390 0.572659 0.353995 0.200 Uiso 1 1 calc R U . . .
H30H H 0.309204 0.528788 0.349197 0.200 Uiso 1 1 calc R U . . .
H30I H 0.360396 0.529926 0.403188 0.200 Uiso 1 1 calc R U . . .
C31A C 0.5962(2) 0.2152(2) 0.3381(3) 0.0537(15) Uani 1 1 d . . . . .
C32A C 0.6340(2) 0.2128(2) 0.2885(2) 0.0478(14) Uani 1 1 d . . . . .
C33A C 0.6714(3) 0.1669(3) 0.2768(3) 0.0612(16) Uani 1 1 d . . . . .
H33A H 0.696248 0.165363 0.243564 0.073 Uiso 1 1 calc R U . . .
C34A C 0.6730(3) 0.1237(3) 0.3125(3) 0.0591(16) Uani 1 1 d . . . . .
H34A H 0.697171 0.092091 0.302551 0.071 Uiso 1 1 calc R U . . .
C35A C 0.6400(3) 0.1247(2) 0.3635(3) 0.0596(17) Uani 1 1 d . . . . .
C36A C 0.6014(3) 0.1714(3) 0.3736(3) 0.0621(17) Uani 1 1 d . . . . .
H36A H 0.577198 0.172797 0.407147 0.075 Uiso 1 1 calc R U . . .
C37A C 0.6442(4) 0.0773(3) 0.4039(3) 0.082(2) Uani 1 1 d . . . . .
C38A C 0.6234(16) 0.0923(13) 0.4638(14) 0.057(7) Uani 0.48(3) 1 d . U P E 1
H38G H 0.648565 0.124602 0.476429 0.086 Uiso 0.48(3) 1 calc R U P E 1
H38H H 0.573969 0.099409 0.463619 0.086 Uiso 0.48(3) 1 calc R U P E 1
H38I H 0.634649 0.062281 0.489230 0.086 Uiso 0.48(3) 1 calc R U P E 1
C39A C 0.6111(16) 0.0327(11) 0.3837(10) 0.092(7) Uani 0.48(3) 1 d . U P E 1
H39G H 0.615404 0.003608 0.411316 0.138 Uiso 0.48(3) 1 calc R U P E 1
H39H H 0.562467 0.041088 0.376231 0.138 Uiso 0.48(3) 1 calc R U P E 1
H39I H 0.631653 0.021272 0.349045 0.138 Uiso 0.48(3) 1 calc R U P E 1
C40A C 0.7282(11) 0.0627(11) 0.4087(8) 0.079(7) Uani 0.48(3) 1 d . U P E 1
H40G H 0.753863 0.094042 0.423166 0.118 Uiso 0.48(3) 1 calc R U P E 1
H40H H 0.735959 0.032010 0.433997 0.118 Uiso 0.48(3) 1 calc R U P E 1
H40I H 0.744025 0.053348 0.371613 0.118 Uiso 0.48(3) 1 calc R U P E 1
C38" C 0.6420(16) 0.0957(14) 0.4633(16) 0.087(10) Uani 0.52(3) 1 d . U P E 2
H38J H 0.605964 0.122918 0.466456 0.131 Uiso 0.52(3) 1 calc R U P E 2
H38K H 0.632105 0.064779 0.487162 0.131 Uiso 0.52(3) 1 calc R U P E 2
H38L H 0.686457 0.111261 0.475053 0.131 Uiso 0.52(3) 1 calc R U P E 2
C39" C 0.5729(13) 0.0371(9) 0.3874(10) 0.085(6) Uani 0.52(3) 1 d . U P E 2
H39J H 0.530982 0.058626 0.389955 0.128 Uiso 0.52(3) 1 calc R U P E 2
H39K H 0.575945 0.023169 0.349363 0.128 Uiso 0.52(3) 1 calc R U P E 2
H39L H 0.571665 0.006860 0.413713 0.128 Uiso 0.52(3) 1 calc R U P E 2
C40" C 0.6982(12) 0.0358(11) 0.3970(10) 0.101(7) Uani 0.52(3) 1 d . U P E 2
H40J H 0.698321 0.024664 0.357732 0.151 Uiso 0.52(3) 1 calc R U P E 2
H40K H 0.743140 0.050928 0.408216 0.151 Uiso 0.52(3) 1 calc R U P E 2
H40L H 0.688788 0.004446 0.420325 0.151 Uiso 0.52(3) 1 calc R U P E 2
C41A C 0.5913(2) 0.3025(2) 0.2858(2) 0.0449(14) Uani 1 1 d . . . . .
C42A C 0.6310(2) 0.2636(2) 0.2583(2) 0.0489(15) Uani 1 1 d . . . . .
C43A C 0.6617(3) 0.2771(3) 0.2091(3) 0.0608(16) Uani 1 1 d . . . . .
H43A H 0.687789 0.250822 0.190468 0.073 Uiso 1 1 calc R U . . .
C44A C 0.6548(3) 0.3282(3) 0.1869(3) 0.0711(18) Uani 1 1 d . . . . .
H44A H 0.677685 0.336868 0.153889 0.085 Uiso 1 1 calc R U . . .
C45A C 0.6155(3) 0.3670(3) 0.2117(3) 0.0624(17) Uani 1 1 d . . . . .
C46A C 0.5847(3) 0.3522(2) 0.2614(3) 0.0610(17) Uani 1 1 d . . . . .
H46A H 0.557530 0.378401 0.279118 0.073 Uiso 1 1 calc R U . . .
C47A C 0.6097(4) 0.4235(3) 0.1873(4) 0.087(2) Uani 1 1 d . . . . .
C48A C 0.5715(12) 0.4659(8) 0.2193(9) 0.110(8) Uani 0.450(13) 1 d . U P F 1
H48G H 0.571840 0.500116 0.198884 0.165 Uiso 0.450(13) 1 calc R U P F 1
H48H H 0.523993 0.454163 0.223433 0.165 Uiso 0.450(13) 1 calc R U P F 1
H48I H 0.593996 0.470754 0.256323 0.165 Uiso 0.450(13) 1 calc R U P F 1
C49A C 0.5855(11) 0.4230(7) 0.1231(8) 0.106(7) Uani 0.450(13) 1 d . U P F 1
H49G H 0.611050 0.395273 0.103495 0.158 Uiso 0.450(13) 1 calc R U P F 1
H49H H 0.536279 0.415024 0.119543 0.158 Uiso 0.450(13) 1 calc R U P F 1
H49I H 0.594289 0.458381 0.106567 0.158 Uiso 0.450(13) 1 calc R U P F 1
C50A C 0.6874(8) 0.4507(6) 0.1848(9) 0.097(7) Uani 0.450(13) 1 d . U P F 1
H50G H 0.717352 0.426431 0.164671 0.146 Uiso 0.450(13) 1 calc R U P F 1
H50H H 0.684136 0.485455 0.165418 0.146 Uiso 0.450(13) 1 calc R U P F 1
H50I H 0.706481 0.456195 0.222871 0.146 Uiso 0.450(13) 1 calc R U P F 1
C48" C 0.5301(7) 0.4318(7) 0.1704(8) 0.125(7) Uani 0.550(13) 1 d . U P F 2
H48J H 0.516175 0.405963 0.141090 0.187 Uiso 0.550(13) 1 calc R U P F 2
H48K H 0.502676 0.425856 0.203174 0.187 Uiso 0.550(13) 1 calc R U P F 2
H48L H 0.522597 0.468621 0.156548 0.187 Uiso 0.550(13) 1 calc R U P F 2
C49" C 0.6482(11) 0.4304(7) 0.1338(9) 0.137(8) Uani 0.550(13) 1 d . U P F 2
H49J H 0.633098 0.402625 0.106855 0.206 Uiso 0.550(13) 1 calc R U P F 2
H49K H 0.638574 0.466165 0.118026 0.206 Uiso 0.550(13) 1 calc R U P F 2
H49L H 0.697596 0.426652 0.142166 0.206 Uiso 0.550(13) 1 calc R U P F 2
C50" C 0.6281(9) 0.4632(7) 0.2314(7) 0.111(6) Uani 0.550(13) 1 d . U P F 2
H50J H 0.624455 0.499704 0.215907 0.167 Uiso 0.550(13) 1 calc R U P F 2
H50K H 0.596714 0.459439 0.262005 0.167 Uiso 0.550(13) 1 calc R U P F 2
H50L H 0.675292 0.456688 0.245469 0.167 Uiso 0.550(13) 1 calc R U P F 2
Li1A Li 0.4015(5) 0.2923(5) 0.6353(5) 0.077(3) Uani 1 1 d . U . . .
O51A O 0.4853(2) 0.2838(2) 0.5958(2) 0.1083(17) Uani 1 1 d D U . . .
C52A C 0.5526(3) 0.3062(3) 0.6037(4) 0.119(3) Uani 1 1 d D U . . .
H52C H 0.569664 0.302202 0.643032 0.142 Uiso 1 1 calc R U . . .
H52D H 0.552778 0.344922 0.593681 0.142 Uiso 1 1 calc R U . . .
C53A C 0.5966(3) 0.2736(4) 0.5647(3) 0.101(2) Uani 1 1 d D U . . .
H53C H 0.605860 0.294398 0.530584 0.121 Uiso 1 1 calc R U . . .
H53D H 0.640826 0.263268 0.583535 0.121 Uiso 1 1 calc R U . . .
C54A C 0.5552(4) 0.2262(4) 0.5512(4) 0.142(4) Uani 1 1 d D U . . .
H54C H 0.562763 0.197849 0.579900 0.170 Uiso 1 1 calc R U . . .
H54D H 0.566499 0.211410 0.514381 0.170 Uiso 1 1 calc R U . . .
C55A C 0.4843(5) 0.2457(4) 0.5504(5) 0.178(4) Uani 1 1 d D U . . .
H55C H 0.471545 0.263520 0.514456 0.214 Uiso 1 1 calc R U . . .
H55D H 0.451837 0.215900 0.556745 0.214 Uiso 1 1 calc R U . . .
O61A O 0.4195(3) 0.3468(3) 0.6913(3) 0.068(2) Uani 0.691(10) 1 d D U P G 1
C62A C 0.3645(4) 0.3761(4) 0.7141(4) 0.093(4) Uani 0.691(10) 1 d D U P G 1
H62C H 0.319604 0.363028 0.698754 0.112 Uiso 0.691(10) 1 calc R U P G 1
H62D H 0.368604 0.415162 0.706256 0.112 Uiso 0.691(10) 1 calc R U P G 1
C63A C 0.3732(5) 0.3645(7) 0.7782(5) 0.122(7) Uani 0.691(10) 1 d D U P G 1
H63C H 0.348400 0.390998 0.800760 0.147 Uiso 0.691(10) 1 calc R U P G 1
H63D H 0.358838 0.327414 0.787810 0.147 Uiso 0.691(10) 1 calc R U P G 1
O61" O 0.4147(4) 0.3162(5) 0.7090(5) 0.083(5) Uani 0.309(10) 1 d D U P G 2
C62" C 0.3546(4) 0.3305(7) 0.7389(7) 0.158(13) Uani 0.309(10) 1 d D U P G 2
H62E H 0.340145 0.299838 0.762181 0.190 Uiso 0.309(10) 1 calc R U P G 2
H62F H 0.316147 0.340167 0.712533 0.190 Uiso 0.309(10) 1 calc R U P G 2
C63" C 0.3740(4) 0.3767(6) 0.7741(6) 0.088(12) Uani 0.309(10) 1 d D U P G 2
H63E H 0.350643 0.375293 0.809937 0.106 Uiso 0.309(10) 1 calc R U P G 2
H63F H 0.362056 0.411001 0.754970 0.106 Uiso 0.309(10) 1 calc R U P G 2
C64A C 0.4495(3) 0.3717(3) 0.7836(3) 0.105(2) Uani 1 1 d D U . . .
H64C H 0.462141 0.410363 0.783671 0.126 Uiso 0.691(10) 1 calc R U P G 1
H64D H 0.468837 0.354551 0.818099 0.126 Uiso 0.691(10) 1 calc R U P G 1
H64E H 0.471052 0.407687 0.787896 0.126 Uiso 0.309(10) 1 calc R U P G 2
H64F H 0.460773 0.350112 0.817511 0.126 Uiso 0.309(10) 1 calc R U P G 2
C65A C 0.4731(3) 0.3445(3) 0.7339(3) 0.101(2) Uani 1 1 d D U . . .
H65C H 0.514827 0.362438 0.720794 0.122 Uiso 1 1 calc R U . G 1
H65D H 0.484594 0.306408 0.742670 0.122 Uiso 1 1 calc R U . G 1
O71A O 0.3731(3) 0.2251(2) 0.6630(3) 0.127(2) Uani 1 1 d D U . . .
C72A C 0.3124(5) 0.1944(4) 0.6439(5) 0.173(4) Uani 1 1 d D U . . .
H72C H 0.306496 0.194973 0.602652 0.207 Uiso 1 1 calc R U . . .
H72D H 0.270325 0.208541 0.660321 0.207 Uiso 1 1 calc R U . . .
C73A C 0.3292(5) 0.1389(4) 0.6649(5) 0.172(4) Uani 1 1 d D U . . .
H73C H 0.292370 0.126121 0.688807 0.207 Uiso 0.493(15) 1 calc R U P H 1
H73D H 0.332022 0.113799 0.632987 0.207 Uiso 0.493(15) 1 calc R U P H 1
H73E H 0.287977 0.115588 0.664142 0.207 Uiso 0.507(15) 1 calc R U P H 2
H73F H 0.365046 0.121724 0.642883 0.207 Uiso 0.507(15) 1 calc R U P H 2
C74A C 0.3944(10) 0.1393(7) 0.6970(10) 0.135(8) Uani 0.493(15) 1 d D U P H 1
H74C H 0.386402 0.137971 0.737435 0.162 Uiso 0.493(15) 1 calc R U P H 1
H74D H 0.422274 0.107522 0.687190 0.162 Uiso 0.493(15) 1 calc R U P H 1
C75A C 0.4291(7) 0.1875(6) 0.6837(9) 0.123(8) Uani 0.493(15) 1 d D U P H 1
H75C H 0.462403 0.180974 0.654331 0.148 Uiso 0.493(15) 1 calc R U P H 1
H75D H 0.453944 0.202480 0.717079 0.148 Uiso 0.493(15) 1 calc R U P H 1
C74" C 0.3527(8) 0.1491(5) 0.7183(5) 0.073(5) Uani 0.507(15) 1 d D U P H 2
H74E H 0.390459 0.124053 0.729225 0.088 Uiso 0.507(15) 1 calc R U P H 2
H74F H 0.315248 0.144398 0.744527 0.088 Uiso 0.507(15) 1 calc R U P H 2
C75" C 0.3768(10) 0.2041(6) 0.7194(6) 0.121(7) Uani 0.507(15) 1 d D U P H 2
H75E H 0.424827 0.205438 0.734632 0.146 Uiso 0.507(15) 1 calc R U P H 2
H75F H 0.348108 0.226220 0.743640 0.146 Uiso 0.507(15) 1 calc R U P H 2
O81A O 0.3334(2) 0.3190(2) 0.5831(2) 0.1145(18) Uani 1 1 d D U . . .
C82A C 0.3514(4) 0.3496(5) 0.5349(5) 0.176(4) Uani 1 1 d D U . . .
H82E H 0.357686 0.325928 0.502312 0.212 Uiso 1 1 calc R U . . .
H82F H 0.393829 0.370793 0.542544 0.212 Uiso 1 1 calc R U . . .
C83A C 0.2904(7) 0.3856(5) 0.5258(7) 0.261(7) Uani 1 1 d D U . . .
H83E H 0.289350 0.402608 0.488441 0.313 Uiso 1 1 calc R U . . .
H83F H 0.288659 0.413925 0.554872 0.313 Uiso 1 1 calc R U . . .
C84A C 0.2324(6) 0.3437(5) 0.5311(6) 0.208(5) Uani 1 1 d D U . . .
H84C H 0.187952 0.361244 0.537777 0.249 Uiso 1 1 calc R U . . .
H84D H 0.227486 0.320729 0.497302 0.249 Uiso 1 1 calc R U . . .
C85A C 0.2584(4) 0.3113(5) 0.5816(5) 0.189(5) Uani 1 1 d D U . . .
H85C H 0.238617 0.325154 0.616158 0.226 Uiso 1 1 calc R U . . .
H85D H 0.246377 0.272706 0.577228 0.226 Uiso 1 1 calc R U . . .

loop_
_atom_site_aniso_label
_atom_site_aniso_U_11
_atom_site_aniso_U_22
_atom_site_aniso_U_33
_atom_site_aniso_U_23
_atom_site_aniso_U_13
_atom_site_aniso_U_12
B1 0.031(3) 0.049(4) 0.066(5) 0.004(4) 0.005(3) 0.008(3)
B2 0.043(3) 0.059(4) 0.059(5) -0.004(4) 0.002(3) 0.002(3)
C1 0.043(3) 0.051(3) 0.057(4) -0.008(3) 0.008(3) 0.011(3)
C2 0.050(3) 0.079(5) 0.085(6) 0.006(4) 0.002(3) -0.004(3)
C3 0.085(5) 0.118(6) 0.102(7) 0.004(5) 0.020(4) 0.036(5)
C4 0.137(8) 0.104(7) 0.189(13) -0.012(8) 0.089(8) 0.033(6)
C5 0.230(14) 0.120(10) 0.104(10) -0.038(8) 0.069(10) -0.046(9)
C6 0.219(12) 0.093(8) 0.095(8) -0.046(7) 0.056(8) -0.025(7)
C7 0.096(5) 0.090(6) 0.108(7) -0.018(5) 0.005(5) 0.012(4)
C11 0.042(3) 0.054(4) 0.068(5) -0.001(3) 0.012(3) 0.000(3)
C12 0.052(3) 0.062(4) 0.051(4) -0.004(3) 0.008(3) 0.003(3)
C13 0.063(4) 0.082(5) 0.061(5) -0.006(4) -0.003(3) 0.008(4)
C14 0.073(4) 0.083(5) 0.066(5) 0.022(4) 0.003(4) 0.018(4)
C15 0.044(3) 0.072(5) 0.074(5) 0.009(4) 0.012(3) 0.006(3)
C16 0.041(3) 0.068(4) 0.068(5) 0.005(4) 0.005(3) 0.003(3)
C17 0.048(3) 0.065(5) 0.105(7) 0.021(4) 0.004(4) 0.006(3)
C18 0.069(4) 0.090(5) 0.150(8) 0.035(5) 0.017(4) -0.015(4)
C19 0.069(4) 0.084(5) 0.137(8) 0.026(5) -0.011(4) 0.015(4)
C20 0.079(4) 0.071(5) 0.119(8) 0.002(5) 0.006(5) 0.015(4)
C21 0.042(3) 0.053(4) 0.075(5) -0.012(3) 0.011(3) 0.000(3)
C22 0.044(3) 0.074(5) 0.059(5) -0.011(4) 0.004(3) -0.002(3)
C23 0.066(4) 0.098(6) 0.066(5) -0.012(5) -0.001(3) 0.004(4)
C24 0.065(4) 0.075(5) 0.099(7) -0.036(5) 0.000(4) -0.004(4)
C25 0.052(3) 0.064(5) 0.093(6) -0.011(4) 0.010(4) 0.005(3)
C26 0.050(3) 0.061(4) 0.077(5) -0.009(4) -0.003(3) -0.007(3)
C27 0.062(4) 0.065(5) 0.138(9) -0.026(5) -0.008(5) -0.015(4)
C28 0.098(8) 0.076(7) 0.132(12) -0.020(7) 0.026(7) 0.012(6)
C29 0.122(10) 0.103(9) 0.169(14) -0.011(9) -0.029(10) -0.043(7)
C30 0.164(11) 0.082(8) 0.120(12) -0.003(7) 0.041(8) -0.023(7)
C28' 0.11(2) 0.081(18) 0.14(2) 0.018(16) -0.003(16) -0.016(15)
C29' 0.085(16) 0.068(16) 0.073(18) -0.005(13) 0.010(14) -0.044(12)
C30' 0.20(3) 0.16(3) 0.21(3) 0.005(19) 0.01(2) -0.017(19)
C31 0.050(3) 0.055(4) 0.052(4) 0.003(3) 0.000(3) 0.004(3)
C32 0.048(3) 0.069(4) 0.059(5) -0.001(3) 0.014(3) -0.005(3)
C33 0.041(3) 0.075(5) 0.098(6) 0.002(4) 0.012(3) 0.000(3)
C34 0.046(3) 0.067(5) 0.113(7) 0.001(4) 0.014(3) -0.012(3)
C35 0.063(4) 0.048(4) 0.072(5) -0.002(3) 0.004(3) -0.011(3)
C36 0.042(3) 0.062(4) 0.063(5) -0.005(3) 0.006(3) 0.004(3)
C37 0.054(4) 0.064(5) 0.115(7) -0.018(4) 0.006(4) -0.014(3)
C38 0.107(11) 0.063(9) 0.114(13) -0.018(10) -0.022(10) -0.005(8)
C39 0.081(8) 0.069(8) 0.118(14) -0.018(9) 0.016(9) -0.020(7)
C40 0.131(11) 0.091(10) 0.118(13) -0.033(9) 0.032(10) -0.023(9)
C38' 0.099(11) 0.066(10) 0.113(15) -0.020(11) 0.035(11) 0.002(8)
C39' 0.103(11) 0.083(11) 0.124(15) -0.003(10) 0.048(10) 0.009(9)
C40' 0.147(16) 0.144(16) 0.149(18) -0.048(14) -0.026(14) 0.002(13)
C41 0.042(3) 0.050(4) 0.057(4) -0.002(3) 0.006(3) -0.005(3)
C42 0.044(3) 0.057(4) 0.073(5) -0.001(3) 0.007(3) 0.000(3)
C43 0.053(3) 0.060(4) 0.105(6) -0.001(4) 0.013(3) 0.006(3)
C44 0.045(3) 0.069(5) 0.119(7) 0.003(4) 0.017(3) 0.018(3)
C45 0.053(3) 0.058(4) 0.072(5) 0.001(3) 0.008(3) 0.017(3)
C46 0.049(3) 0.058(4) 0.073(5) 0.001(3) 0.009(3) 0.002(3)
C47 0.063(4) 0.061(4) 0.100(7) 0.015(4) 0.024(4) 0.022(3)
C48 0.17(4) 0.16(4) 0.17(4) 0.01(2) 0.01(2) -0.002(19)
C49 0.069(18) 0.065(19) 0.08(2) -0.001(16) -0.001(17) 0.001(15)
C50 0.12(3) 0.12(3) 0.12(3) -0.004(18) -0.018(18) 0.005(18)
C48' 0.080(6) 0.065(6) 0.120(10) 0.026(7) 0.043(6) 0.018(5)
C49' 0.084(6) 0.092(7) 0.122(11) 0.031(7) -0.012(7) 0.013(5)
C50' 0.142(10) 0.058(6) 0.138(10) -0.009(6) 0.028(8) -0.014(6)
Li1 0.074(5) 0.118(8) 0.091(8) 0.011(7) 0.007(5) -0.006(6)
O51 0.084(3) 0.098(4) 0.126(4) 0.016(3) 0.038(3) -0.003(3)
C52 0.195(8) 0.144(7) 0.229(9) 0.005(7) 0.051(7) -0.011(7)
C53 0.070(4) 0.205(8) 0.160(8) -0.030(7) 0.033(5) 0.008(6)
C54 0.131(7) 0.197(8) 0.200(9) 0.032(7) -0.036(6) -0.036(7)
C55 0.128(6) 0.169(8) 0.163(8) 0.007(7) 0.024(6) -0.001(6)
O61 0.152(5) 0.233(7) 0.193(7) 0.080(6) -0.027(5) -0.048(5)
C62 0.176(7) 0.199(9) 0.193(9) 0.034(7) 0.050(7) -0.026(7)
C63 0.217(8) 0.169(8) 0.146(8) -0.008(7) -0.022(7) -0.026(7)
C64 0.169(7) 0.148(7) 0.219(9) -0.002(7) -0.058(7) -0.016(7)
C65 0.239(9) 0.255(10) 0.265(11) 0.044(9) -0.067(8) -0.033(8)
O71 0.085(3) 0.194(6) 0.131(5) -0.045(4) 0.033(3) -0.016(4)
C72 0.156(7) 0.201(8) 0.158(8) -0.060(7) 0.029(6) -0.034(6)
C73 0.171(7) 0.128(7) 0.166(8) -0.014(6) 0.020(6) -0.009(6)
C74 0.143(6) 0.106(6) 0.160(8) 0.009(6) 0.064(6) 0.021(5)
C75 0.112(5) 0.175(7) 0.094(6) -0.010(6) 0.039(5) 0.013(5)
O81 0.068(3) 0.142(4) 0.123(5) -0.005(4) 0.009(3) -0.004(3)
C82 0.086(5) 0.178(7) 0.163(8) 0.006(6) 0.030(5) -0.005(5)
C83 0.138(6) 0.190(8) 0.201(9) -0.043(7) 0.031(7) -0.035(6)
C84 0.099(5) 0.125(6) 0.128(7) -0.025(5) 0.018(5) -0.029(5)
C85 0.114(5) 0.126(6) 0.135(7) -0.050(5) 0.017(5) 0.006(5)
B1A 0.053(3) 0.065(5) 0.042(5) 0.000(4) 0.011(3) 0.009(3)
B2A 0.039(3) 0.078(5) 0.058(5) 0.003(4) 0.000(3) 0.011(3)
C1A 0.038(3) 0.065(4) 0.055(4) -0.006(3) -0.002(3) 0.010(3)
C2A 0.047(3) 0.080(5) 0.055(5) -0.004(4) -0.012(3) 0.004(3)
C3A 0.077(4) 0.102(6) 0.069(6) -0.025(5) -0.005(4) 0.011(4)
C4A 0.125(7) 0.121(8) 0.100(8) -0.050(6) -0.033(6) 0.007(6)
C5A 0.121(8) 0.103(7) 0.144(11) 0.003(7) -0.061(7) -0.036(6)
C6A 0.088(6) 0.139(9) 0.129(10) -0.012(7) -0.026(6) -0.044(6)
C7A 0.062(4) 0.095(6) 0.080(6) -0.004(4) -0.009(4) -0.019(4)
C11A 0.055(3) 0.059(4) 0.046(4) -0.005(3) 0.002(3) 0.001(3)
C12A 0.049(3) 0.069(4) 0.058(4) -0.001(3) -0.002(3) -0.012(3)
C13A 0.057(3) 0.082(5) 0.083(5) 0.010(4) 0.003(3) -0.011(4)
C14A 0.072(4) 0.089(6) 0.105(7) 0.008(5) 0.005(4) -0.030(4)
C15A 0.084(5) 0.070(5) 0.094(6) 0.019(4) 0.007(4) -0.015(4)
C16A 0.060(4) 0.071(5) 0.078(5) 0.003(4) -0.002(3) 0.005(3)
C17A 0.076(5) 0.105(8) 0.210(14) 0.051(8) -0.007(7) -0.021(6)
C18A 0.202(17) 0.114(14) 0.20(2) 0.062(15) 0.018(17) -0.028(13)
C19A 0.128(11) 0.154(13) 0.116(14) 0.059(11) 0.003(10) -0.026(10)
C20A 0.144(12) 0.078(9) 0.120(13) -0.013(10) 0.050(10) -0.006(8)
C18" 0.109(11) 0.068(10) 0.090(13) -0.004(9) -0.007(10) 0.013(9)
C19" 0.105(11) 0.098(13) 0.080(13) 0.042(11) -0.046(10) 0.008(9)
C20" 0.167(16) 0.123(16) 0.19(2) 0.039(16) -0.013(16) -0.066(13)
C21A 0.042(3) 0.061(4) 0.045(4) -0.001(3) -0.001(2) -0.003(3)
C22A 0.042(3) 0.074(4) 0.058(4) 0.000(3) -0.003(3) -0.006(3)
C23A 0.032(3) 0.074(4) 0.085(5) -0.001(4) 0.007(3) 0.003(3)
C24A 0.039(3) 0.069(5) 0.096(6) 0.008(4) -0.002(3) 0.016(3)
C25A 0.050(3) 0.059(4) 0.055(4) -0.002(3) 0.009(3) 0.001(3)
C26A 0.045(3) 0.070(4) 0.044(4) -0.002(3) 0.012(3) 0.002(3)
C27A 0.049(3) 0.066(4) 0.074(5) -0.009(4) -0.002(3) 0.007(3)
C28A 0.068(4) 0.088(5) 0.119(7) -0.019(5) -0.016(4) -0.006(4)
C29A 0.143(7) 0.113(7) 0.082(7) 0.009(5) -0.023(5) -0.032(5)
C30A 0.088(5) 0.083(6) 0.230(12) -0.044(6) 0.044(6) 0.010(4)
C31A 0.037(3) 0.068(4) 0.055(4) -0.008(3) -0.007(3) 0.008(3)
C32A 0.040(3) 0.057(4) 0.046(4) -0.016(3) -0.006(3) 0.006(3)
C33A 0.060(3) 0.072(4) 0.052(5) -0.012(4) 0.005(3) -0.005(3)
C34A 0.056(3) 0.065(4) 0.056(5) -0.012(4) -0.004(3) 0.004(3)
C35A 0.050(3) 0.074(4) 0.053(5) -0.006(4) -0.013(3) 0.017(3)
C36A 0.053(3) 0.079(5) 0.054(5) 0.000(4) 0.001(3) 0.011(3)
C37A 0.096(5) 0.078(5) 0.073(6) 0.005(5) -0.004(4) 0.045(4)
C38A 0.059(12) 0.070(12) 0.042(11) 0.021(9) -0.016(9) -0.011(10)
C39A 0.107(16) 0.089(12) 0.079(12) 0.023(10) -0.001(12) -0.012(13)
C40A 0.077(11) 0.077(12) 0.082(11) 0.016(9) -0.005(8) 0.055(9)
C38" 0.065(14) 0.108(17) 0.090(15) -0.002(12) 0.011(11) 0.044(12)
C39" 0.089(12) 0.073(10) 0.092(12) 0.007(8) -0.017(11) -0.010(10)
C40" 0.098(12) 0.106(14) 0.098(13) 0.017(11) 0.004(10) 0.013(11)
C41A 0.032(2) 0.053(4) 0.049(4) 0.001(3) -0.003(2) 0.000(3)
C42A 0.040(3) 0.058(4) 0.049(4) -0.005(3) -0.001(3) 0.000(3)
C43A 0.058(3) 0.071(4) 0.054(5) -0.015(4) 0.012(3) 0.003(3)
C44A 0.072(4) 0.071(5) 0.072(5) 0.009(4) 0.024(3) -0.003(4)
C45A 0.064(3) 0.068(4) 0.057(5) 0.000(4) 0.015(3) 0.005(3)
C46A 0.057(3) 0.075(5) 0.051(5) -0.003(4) 0.009(3) 0.013(3)
C47A 0.103(5) 0.075(5) 0.084(7) 0.012(5) 0.037(5) 0.019(4)
C48A 0.150(15) 0.088(12) 0.095(14) 0.020(10) 0.034(12) 0.054(12)
C49A 0.144(14) 0.105(12) 0.065(12) 0.037(10) -0.029(11) -0.011(11)
C50A 0.115(12) 0.069(10) 0.107(14) 0.000(9) 0.000(10) -0.023(9)
C48" 0.103(10) 0.122(12) 0.148(15) 0.039(11) -0.001(10) 0.030(9)
C49" 0.162(14) 0.116(12) 0.139(15) 0.052(11) 0.075(13) 0.032(11)
C50" 0.111(11) 0.098(11) 0.124(13) 0.009(10) 0.013(10) -0.025(10)
Li1A 0.071(5) 0.087(7) 0.074(7) -0.009(6) 0.015(5) 0.010(5)
O51A 0.083(3) 0.119(4) 0.125(5) -0.050(3) 0.028(3) -0.017(3)
C52A 0.091(5) 0.139(6) 0.125(7) -0.001(5) -0.014(5) -0.003(5)
C53A 0.063(4) 0.154(6) 0.085(5) 0.004(5) 0.008(4) 0.014(4)
C54A 0.138(6) 0.136(7) 0.153(8) 0.006(6) 0.011(6) 0.048(6)
C55A 0.167(7) 0.164(7) 0.206(9) -0.063(7) 0.032(7) 0.002(6)
O61A 0.067(2) 0.069(2) 0.068(2) -0.0006(10) 0.0000(10) 0.0020(10)
C62A 0.093(4) 0.093(4) 0.093(4) -0.0006(10) 0.0038(10) 0.0007(10)
C63A 0.122(7) 0.123(7) 0.122(7) -0.0005(10) 0.0052(11) -0.0002(10)
O61" 0.082(5) 0.083(5) 0.083(5) 0.0000(10) 0.0031(11) -0.0005(10)
C62" 0.158(13) 0.158(13) 0.158(13) -0.0002(10) 0.0069(12) -0.0001(10)
C63" 0.088(13) 0.088(13) 0.088(13) -0.0003(10) 0.0037(12) -0.0001(10)
C64A 0.105(3) 0.105(3) 0.105(3) -0.0010(10) 0.0027(10) 0.0002(10)
C65A 0.100(2) 0.102(3) 0.102(3) -0.0002(10) 0.0027(10) -0.0004(10)
O71A 0.130(4) 0.117(4) 0.133(5) 0.016(4) -0.018(4) -0.032(3)
C72A 0.143(7) 0.163(8) 0.214(9) 0.012(7) 0.021(6) 0.011(6)
C73A 0.176(7) 0.145(7) 0.199(9) 0.032(7) 0.049(7) -0.024(6)
C74A 0.165(11) 0.131(11) 0.108(11) 0.028(8) -0.022(9) -0.007(9)
C75A 0.125(10) 0.125(11) 0.115(11) 0.020(8) -0.043(8) -0.008(8)
C74" 0.071(7) 0.094(8) 0.056(8) 0.002(6) 0.009(6) -0.005(6)
C75" 0.160(11) 0.117(10) 0.087(10) 0.027(8) 0.002(8) 0.000(8)
O81A 0.084(3) 0.167(5) 0.093(4) 0.027(4) 0.000(3) 0.011(3)
C82A 0.126(6) 0.235(9) 0.165(8) 0.032(7) -0.021(6) 0.038(6)
C83A 0.252(10) 0.263(10) 0.271(11) 0.057(8) 0.045(8) 0.049(9)
C84A 0.203(8) 0.227(9) 0.186(9) 0.014(7) -0.076(7) 0.050(7)
C85A 0.124(6) 0.239(9) 0.203(9) 0.014(8) -0.006(6) -0.004(6)

loop_
_atom_type_symbol
_atom_type_description
_atom_type_scat_dispersion_real
_atom_type_scat_dispersion_imag
_atom_type_scat_source
C C 0.0033 0.0016 'International Tables Vol C Tables 4.2.6.8 and 6.1.1.4'
H H 0.0000 0.0000 'International Tables Vol C Tables 4.2.6.8 and 6.1.1.4'
B B 0.0013 0.0007 'International Tables Vol C Tables 4.2.6.8 and 6.1.1.4'
O O 0.0106 0.0060 'International Tables Vol C Tables 4.2.6.8 and 6.1.1.4'
Li Li -0.0003 0.0001 'International Tables Vol C Tables 4.2.6.8 and 6.1.1.4'

loop_
_geom_angle_atom_site_label_1
_geom_angle_atom_site_label_2
_geom_angle_atom_site_label_3
_geom_angle
C1 B1 C21 122.6(5)
C1 B1 C11 127.1(5)
C21 B1 C11 100.2(4)
C1 B1 B2 52.1(3)
C21 B1 B2 126.0(4)
C11 B1 B2 125.1(4)
C1 B1 H1 95(2)
C21 B1 H1 104(2)
C11 B1 H1 103(2)
B2 B1 H1 43(2)
C1 B2 C41 125.3(5)
C1 B2 C31 123.9(5)
C41 B2 C31 101.0(4)
C1 B2 B1 51.7(3)
C41 B2 B1 125.6(5)
C31 B2 B1 124.8(5)
C1 B2 H1 96(2)
C41 B2 H1 101(2)
C31 B2 H1 105(2)
B1 B2 H1 44(2)
C2 C1 B1 124.5(5)
C2 C1 B2 119.8(5)
B1 C1 B2 76.1(4)
C2 C1 H1' 110.7
B1 C1 H1' 110.7
B2 C1 H1' 110.7
C3 C2 C7 112.3(7)
C3 C2 C1 127.3(7)
C7 C2 C1 120.3(6)
C2 C3 C4 121.6(9)
C2 C3 H3 119.2
C4 C3 H3 119.2
C3 C4 C5 119.1(9)
C3 C4 H4 120.5
C5 C4 H4 120.5
C6 C5 C4 120.0(12)
C6 C5 H5 120.0
C4 C5 H5 120.0
C5 C6 C7 118.3(12)
C5 C6 H6 120.9
C7 C6 H6 120.9
C6 C7 C2 128.7(9)
C6 C7 H7 115.7
C2 C7 H7 115.7
C16 C11 C12 117.1(5)
C16 C11 B1 134.7(6)
C12 C11 B1 108.1(5)
C13 C12 C11 120.9(6)
C13 C12 C22 127.1(6)
C11 C12 C22 111.9(6)
C14 C13 C12 118.2(6)
C14 C13 H13 120.9
C12 C13 H13 120.9
C15 C14 C13 123.8(6)
C15 C14 H14 118.1
C13 C14 H14 118.1
C14 C15 C16 116.5(6)
C14 C15 C17 124.0(6)
C16 C15 C17 119.5(6)
C11 C16 C15 123.4(6)
C11 C16 H16 118.3
C15 C16 H16 118.3
C20 C17 C15 111.9(6)
C20 C17 C18 111.2(6)
C15 C17 C18 108.6(5)
C20 C17 C19 107.5(6)
C15 C17 C19 111.1(6)
C18 C17 C19 106.4(5)
C17 C18 H18A 109.5
C17 C18 H18B 109.5
H18A C18 H18B 109.5
C17 C18 H18C 109.5
H18A C18 H18C 109.5
H18B C18 H18C 109.5
C17 C19 H19A 109.5
C17 C19 H19B 109.5
H19A C19 H19B 109.5
C17 C19 H19C 109.5
H19A C19 H19C 109.5
H19B C19 H19C 109.5
C17 C20 H20A 109.5
C17 C20 H20B 109.5
H20A C20 H20B 109.5
C17 C20 H20C 109.5
H20A C20 H20C 109.5
H20B C20 H20C 109.5
C26 C21 C22 118.3(6)
C26 C21 B1 132.7(6)
C22 C21 B1 108.8(5)
C23 C22 C21 119.0(6)
C23 C22 C12 129.9(6)
C21 C22 C12 111.0(5)
C24 C23 C22 119.9(7)
C24 C23 H23 120.1
C22 C23 H23 120.1
C23 C24 C25 123.7(7)
C23 C24 H24 118.1
C25 C24 H24 118.1
C24 C25 C26 116.8(6)
C24 C25 C27 121.7(7)
C26 C25 C27 121.4(7)
C21 C26 C25 122.1(6)
C21 C26 H26 119.0
C25 C26 H26 119.0
C28 C27 C25 110.1(7)
C28 C27 C30 106.5(9)
C25 C27 C30 110.2(7)
C25 C27 C29' 106.9(14)
C28 C27 C29 107.4(9)
C25 C27 C29 113.2(8)
C30 C27 C29 109.1(10)
C25 C27 C30' 114(2)
C29' C27 C30' 117(3)
C25 C27 C28' 104.7(13)
C29' C27 C28' 105.6(17)
C30' C27 C28' 107(3)
C27 C28 H28A 109.5
C27 C28 H28B 109.5
H28A C28 H28B 109.5
C27 C28 H28C 109.5
H28A C28 H28C 109.5
H28B C28 H28C 109.5
C27 C29 H29A 109.5
C27 C29 H29B 109.5
H29A C29 H29B 109.5
C27 C29 H29C 109.5
H29A C29 H29C 109.5
H29B C29 H29C 109.5
C27 C30 H30A 109.5
C27 C30 H30B 109.5
H30A C30 H30B 109.5
C27 C30 H30C 109.5
H30A C30 H30C 109.5
H30B C30 H30C 109.5
C27 C28' H28D 109.5
C27 C28' H28E 109.5
H28D C28' H28E 109.5
C27 C28' H28F 109.5
H28D C28' H28F 109.5
H28E C28' H28F 109.5
C27 C29' H29D 109.5
C27 C29' H29E 109.5
H29D C29' H29E 109.5
C27 C29' H29F 109.5
H29D C29' H29F 109.5
H29E C29' H29F 109.5
C27 C30' H30D 109.5
C27 C30' H30E 109.5
H30D C30' H30E 109.5
C27 C30' H30F 109.5
H30D C30' H30F 109.5
H30E C30' H30F 109.5
C36 C31 C32 119.7(5)
C36 C31 B2 133.6(5)
C32 C31 B2 106.2(5)
C33 C32 C31 117.7(5)
C33 C32 C42 128.7(5)
C31 C32 C42 113.1(5)
C34 C33 C32 121.2(5)
C34 C33 H33 119.4
C32 C33 H33 119.4
C33 C34 C35 122.3(5)
C33 C34 H34 118.9
C35 C34 H34 118.9
C34 C35 C36 116.5(5)
C34 C35 C37 121.3(5)
C36 C35 C37 122.0(5)
C31 C36 C35 122.5(5)
C31 C36 H36 118.8
C35 C36 H36 118.8
C40' C37 C38' 113.5(14)
C40' C37 C35 113.8(11)
C39 C37 C35 114.3(7)
C38' C37 C35 115.5(8)
C39 C37 C38 113.2(10)
C35 C37 C38 112.1(8)
C39 C37 C40 104.7(10)
C35 C37 C40 105.8(7)
C38 C37 C40 105.7(10)
C40' C37 C39' 107.3(14)
C38' C37 C39' 99.9(11)
C35 C37 C39' 105.1(8)
C37 C38 H38A 109.5
C37 C38 H38B 109.5
H38A C38 H38B 109.5
C37 C38 H38C 109.5
H38A C38 H38C 109.5
H38B C38 H38C 109.5
C37 C39 H39A 109.5
C37 C39 H39B 109.5
H39A C39 H39B 109.5
C37 C39 H39C 109.5
H39A C39 H39C 109.5
H39B C39 H39C 109.5
C37 C40 H40A 109.5
C37 C40 H40B 109.5
H40A C40 H40B 109.5
C37 C40 H40C 109.5
H40A C40 H40C 109.5
H40B C40 H40C 109.5
C37 C38' H38D 109.5
C37 C38' H38E 109.5
H38D C38' H38E 109.5
C37 C38' H38F 109.5
H38D C38' H38F 109.5
H38E C38' H38F 109.5
C37 C39' H39D 109.5
C37 C39' H39E 109.5
H39D C39' H39E 109.5
C37 C39' H39F 109.5
H39D C39' H39F 109.5
H39E C39' H39F 109.5
C37 C40' H40D 109.5
C37 C40' H40E 109.5
H40D C40' H40E 109.5
C37 C40' H40F 109.5
H40D C40' H40F 109.5
H40E C40' H40F 109.5
C46 C41 C42 117.1(5)
C46 C41 B2 134.4(5)
C42 C41 B2 108.2(5)
C43 C42 C41 120.7(6)
C43 C42 C32 128.1(5)
C41 C42 C32 111.0(5)
C44 C43 C42 120.7(6)
C44 C43 H43 119.6
C42 C43 H43 119.6
C43 C44 C45 122.1(5)
C43 C44 H44 118.9
C45 C44 H44 118.9
C44 C45 C46 116.4(5)
C44 C45 C47 121.7(5)
C46 C45 C47 121.9(5)
C41 C46 C45 122.6(5)
C41 C46 H46 118.7
C45 C46 H46 118.7
C49 C47 C45 122.8(18)
C48' C47 C45 113.4(6)
C48' C47 C50' 112.2(8)
C45 C47 C50' 108.5(6)
C49 C47 C48 117(4)
C45 C47 C48 100(3)
C48' C47 C49' 105.8(8)
C45 C47 C49' 109.9(6)
C50' C47 C49' 106.8(7)
C49 C47 C50 103(3)
C45 C47 C50 106.6(18)
C48 C47 C50 106(3)
C47 C48 H48A 109.5
C47 C48 H48B 109.5
H48A C48 H48B 109.5
C47 C48 H48C 109.5
H48A C48 H48C 109.5
H48B C48 H48C 109.5
C47 C49 H49A 109.5
C47 C49 H49B 109.5
H49A C49 H49B 109.5
C47 C49 H49C 109.5
H49A C49 H49C 109.5
H49B C49 H49C 109.5
C47 C50 H50A 109.5
C47 C50 H50B 109.5
H50A C50 H50B 109.5
C47 C50 H50C 109.5
H50A C50 H50C 109.5
H50B C50 H50C 109.5
C47 C48' H48D 109.5
C47 C48' H48E 109.5
H48D C48' H48E 109.5
C47 C48' H48F 109.5
H48D C48' H48F 109.5
H48E C48' H48F 109.5
C47 C49' H49D 109.5
C47 C49' H49E 109.5
H49D C49' H49E 109.5
C47 C49' H49F 109.5
H49D C49' H49F 109.5
H49E C49' H49F 109.5
C47 C50' H50D 109.5
C47 C50' H50E 109.5
H50D C50' H50E 109.5
C47 C50' H50F 109.5
H50D C50' H50F 109.5
H50E C50' H50F 109.5
O71 Li1 O61 104.2(8)
O71 Li1 O51 112.5(7)
O61 Li1 O51 110.3(7)
O71 Li1 O81 124.6(6)
O61 Li1 O81 98.4(6)
O51 Li1 O81 105.4(7)
C55 O51 C52 105.3(7)
C55 O51 Li1 123.2(7)
C52 O51 Li1 131.6(7)
C53 C52 O51 102.4(8)
C53 C52 H52A 111.3
O51 C52 H52A 111.3
C53 C52 H52B 111.3
O51 C52 H52B 111.3
H52A C52 H52B 109.2
C54 C53 C52 106.8(9)
C54 C53 H53A 110.4
C52 C53 H53A 110.4
C54 C53 H53B 110.4
C52 C53 H53B 110.4
H53A C53 H53B 108.6
C53 C54 C55 106.8(10)
C53 C54 H54A 110.4
C55 C54 H54A 110.4
C53 C54 H54B 110.4
C55 C54 H54B 110.4
H54A C54 H54B 108.6
O51 C55 C54 101.7(9)
O51 C55 H55A 111.4
C54 C55 H55A 111.4
O51 C55 H55B 111.4
C54 C55 H55B 111.4
H55A C55 H55B 109.3
C65 O61 C62 106.4(9)
C65 O61 Li1 126.2(8)
C62 O61 Li1 126.9(7)
C63 C62 O61 107.7(8)
C63 C62 H62A 110.2
O61 C62 H62A 110.2
C63 C62 H62B 110.2
O61 C62 H62B 110.2
H62A C62 H62B 108.5
C62 C63 C64 104.3(8)
C62 C63 H63A 110.9
C64 C63 H63A 110.9
C62 C63 H63B 110.9
C64 C63 H63B 110.9
H63A C63 H63B 108.9
C65 C64 C63 103.7(9)
C65 C64 H64A 111.0
C63 C64 H64A 111.0
C65 C64 H64B 111.0
C63 C64 H64B 111.0
H64A C64 H64B 109.0
O61 C65 C64 102.8(9)
O61 C65 H65A 111.2
C64 C65 H65A 111.2
O61 C65 H65B 111.2
C64 C65 H65B 111.2
H65A C65 H65B 109.1
C75 O71 C72 108.5(5)
C75 O71 Li1 125.1(6)
C72 O71 Li1 118.9(5)
O71 C72 C73 106.3(4)
O71 C72 H72A 110.5
C73 C72 H72A 110.5
O71 C72 H72B 110.5
C73 C72 H72B 110.5
H72A C72 H72B 108.7
C72 C73 C74 104.5(3)
C72 C73 H73A 110.9
C74 C73 H73A 110.9
C72 C73 H73B 110.9
C74 C73 H73B 110.9
H73A C73 H73B 108.9
C75 C74 C73 104.9(3)
C75 C74 H74A 110.8
C73 C74 H74A 110.8
C75 C74 H74B 110.8
C73 C74 H74B 110.8
H74A C74 H74B 108.8
O71 C75 C74 106.9(4)
O71 C75 H75A 110.3
C74 C75 H75A 110.3
O71 C75 H75B 110.3
C74 C75 H75B 110.3
H75A C75 H75B 108.6
C82 O81 C85 109.7(6)
C82 O81 Li1 127.1(7)
C85 O81 Li1 123.2(6)
O81 C82 C83 103.1(7)
O81 C82 H82A 111.1
C83 C82 H82A 111.1
O81 C82 H82B 111.1
C83 C82 H82B 111.1
H82A C82 H82B 109.1
C84 C83 C82 107.2(8)
C84 C83 H83A 110.3
C82 C83 H83A 110.3
C84 C83 H83B 110.3
C82 C83 H83B 110.3
H83A C83 H83B 108.5
C83 C84 C85 110.3(8)
C83 C84 H84A 109.6
C85 C84 H84A 109.6
C83 C84 H84B 109.6
C85 C84 H84B 109.6
H84A C84 H84B 108.1
C84 C85 O81 105.8(6)
C84 C85 H85A 110.6
O81 C85 H85A 110.6
C84 C85 H85B 110.6
O81 C85 H85B 110.6
H85A C85 H85B 108.7
C21A B1A C11A 102.3(4)
C21A B1A C1A 119.9(5)
C11A B1A C1A 126.5(5)
C21A B1A B2A 125.7(5)
C11A B1A B2A 125.2(5)
C1A B1A B2A 51.8(3)
C21A B1A H1A 106.2(18)
C11A B1A H1A 99.9(17)
C1A B1A H1A 98.3(17)
B2A B1A H1A 46.5(16)
C41A B2A C31A 102.2(5)
C41A B2A C1A 128.6(5)
C31A B2A C1A 118.4(5)
C41A B2A B1A 125.0(4)
C31A B2A B1A 125.2(5)
C1A B2A B1A 52.3(3)
C41A B2A H1A 98(2)
C31A B2A H1A 105.4(18)
C1A B2A H1A 100(2)
B1A B2A H1A 48(2)
C2A C1A B2A 126.2(5)
C2A C1A B1A 120.0(4)
B2A C1A B1A 75.8(4)
C2A C1A H1'A 110.2
B2A C1A H1'A 110.2
B1A C1A H1'A 110.2
C7A C2A C3A 115.1(6)
C7A C2A C1A 124.3(6)
C3A C2A C1A 120.7(6)
C4A C3A C2A 121.7(7)
C4A C3A H3A 119.1
C2A C3A H3A 119.1
C5A C4A C3A 120.6(9)
C5A C4A H4A 119.7
C3A C4A H4A 119.7
C4A C5A C6A 119.5(9)
C4A C5A H5A 120.2
C6A C5A H5A 120.2
C5A C6A C7A 119.1(9)
C5A C6A H6A 120.4
C7A C6A H6A 120.4
C6A C7A C2A 123.9(8)
C6A C7A H7A 118.1
C2A C7A H7A 118.1
C16A C11A C12A 116.9(5)
C16A C11A B1A 135.9(5)
C12A C11A B1A 107.0(5)
C13A C12A C11A 120.3(6)
C13A C12A C22A 128.3(5)
C11A C12A C22A 111.4(5)
C14A C13A C12A 120.4(6)
C14A C13A H13A 119.8
C12A C13A H13A 119.8
C13A C14A C15A 122.7(6)
C13A C14A H14A 118.6
C15A C14A H14A 118.6
C14A C15A C16A 115.2(6)
C14A C15A C17A 119.3(7)
C16A C15A C17A 125.3(7)
C11A C16A C15A 124.3(6)
C11A C16A H16A 117.9
C15A C16A H16A 117.9
C18A C17A C15A 111.3(13)
C20" C17A C15A 127.3(14)
C18A C17A C20A 115.1(17)
C15A C17A C20A 108.2(11)
C18A C17A C19A 108.5(18)
C15A C17A C19A 108.4(11)
C20A C17A C19A 105.0(11)
C20" C17A C19" 113.7(18)
C15A C17A C19" 110.9(9)
C20" C17A C18" 108.6(19)
C15A C17A C18" 103.1(9)
C19" C17A C18" 83.0(12)
C17A C18A H18D 109.5
C17A C18A H18E 109.5
H18D C18A H18E 109.5
C17A C18A H18F 109.5
H18D C18A H18F 109.5
H18E C18A H18F 109.5
C17A C19A H19D 109.5
C17A C19A H19E 109.5
H19D C19A H19E 109.5
C17A C19A H19F 109.5
H19D C19A H19F 109.5
H19E C19A H19F 109.5
C17A C20A H20D 109.5
C17A C20A H20E 109.5
H20D C20A H20E 109.5
C17A C20A H20F 109.5
H20D C20A H20F 109.5
H20E C20A H20F 109.5
C17A C18" H18G 109.5
C17A C18" H18H 109.5
H18G C18" H18H 109.5
C17A C18" H18I 109.5
H18G C18" H18I 109.5
H18H C18" H18I 109.5
C17A C19" H19G 109.5
C17A C19" H19H 109.5
H19G C19" H19H 109.5
C17A C19" H19I 109.5
H19G C19" H19I 109.5
H19H C19" H19I 109.5
C17A C20" H20G 109.5
C17A C20" H20H 109.5
H20G C20" H20H 109.5
C17A C20" H20I 109.5
H20G C20" H20I 109.5
H20H C20" H20I 109.5
C26A C21A C22A 117.4(5)
C26A C21A B1A 134.5(5)
C22A C21A B1A 107.5(5)
C23A C22A C21A 120.1(5)
C23A C22A C12A 127.7(5)
C21A C22A C12A 111.8(5)
C24A C23A C22A 119.8(5)
C24A C23A H23A 120.1
C22A C23A H23A 120.1
C23A C24A C25A 122.7(5)
C23A C24A H24A 118.7
C25A C24A H24A 118.7
C26A C25A C24A 116.5(5)
C26A C25A C27A 122.3(5)
C24A C25A C27A 121.2(5)
C21A C26A C25A 123.4(5)
C21A C26A H26A 118.3
C25A C26A H26A 118.3
C25A C27A C29A 111.4(5)
C25A C27A C28A 113.5(5)
C29A C27A C28A 107.0(5)
C25A C27A C30A 113.3(5)
C29A C27A C30A 105.4(6)
C28A C27A C30A 105.7(5)
C27A C28A H28G 109.5
C27A C28A H28H 109.5
H28G C28A H28H 109.5
C27A C28A H28I 109.5
H28G C28A H28I 109.5
H28H C28A H28I 109.5
C27A C29A H29G 109.5
C27A C29A H29H 109.5
H29G C29A H29H 109.5
C27A C29A H29I 109.5
H29G C29A H29I 109.5
H29H C29A H29I 109.5
C27A C30A H30G 109.5
C27A C30A H30H 109.5
H30G C30A H30H 109.5
C27A C30A H30I 109.5
H30G C30A H30I 109.5
H30H C30A H30I 109.5
C36A C31A C32A 117.0(5)
C36A C31A B2A 135.6(6)
C32A C31A B2A 107.0(5)
C33A C32A C31A 120.0(6)
C33A C32A C42A 128.4(6)
C31A C32A C42A 111.5(5)
C34A C33A C32A 120.7(6)
C34A C33A H33A 119.6
C32A C33A H33A 119.6
C33A C34A C35A 122.0(6)
C33A C34A H34A 119.0
C35A C34A H34A 119.0
C34A C35A C36A 115.7(6)
C34A C35A C37A 121.7(6)
C36A C35A C37A 122.5(6)
C31A C36A C35A 124.4(6)
C31A C36A H36A 117.8
C35A C36A H36A 117.8
C40" C37A C38" 111.5(16)
C39A C37A C35A 112.9(12)
C40" C37A C35A 118.7(10)
C38" C37A C35A 111.6(14)
C39A C37A C38A 112.7(17)
C35A C37A C38A 113.3(12)
C39A C37A C40A 107.1(12)
C35A C37A C40A 103.6(10)
C38A C37A C40A 106.3(13)
C40" C37A C39" 98.1(13)
C38" C37A C39" 109.6(15)
C35A C37A C39" 106.1(8)
C37A C38A H38G 109.5
C37A C38A H38H 109.5
H38G C38A H38H 109.5
C37A C38A H38I 109.5
H38G C38A H38I 109.5
H38H C38A H38I 109.5
C37A C39A H39G 109.5
C37A C39A H39H 109.5
H39G C39A H39H 109.5
C37A C39A H39I 109.5
H39G C39A H39I 109.5
H39H C39A H39I 109.5
C37A C40A H40G 109.5
C37A C40A H40H 109.5
H40G C40A H40H 109.5
C37A C40A H40I 109.5
H40G C40A H40I 109.5
H40H C40A H40I 109.5
C37A C38" H38J 109.5
C37A C38" H38K 109.5
H38J C38" H38K 109.5
C37A C38" H38L 109.5
H38J C38" H38L 109.5
H38K C38" H38L 109.5
C37A C39" H39J 109.5
C37A C39" H39K 109.5
H39J C39" H39K 109.5
C37A C39" H39L 109.5
H39J C39" H39L 109.5
H39K C39" H39L 109.5
C37A C40" H40J 109.5
C37A C40" H40K 109.5
H40J C40" H40K 109.5
C37A C40" H40L 109.5
H40J C40" H40L 109.5
H40K C40" H40L 109.5
C46A C41A C42A 117.2(5)
C46A C41A B2A 135.3(5)
C42A C41A B2A 107.6(5)
C43A C42A C41A 119.8(5)
C43A C42A C32A 128.5(5)
C41A C42A C32A 111.7(5)
C44A C43A C42A 120.8(5)
C44A C43A H43A 119.6
C42A C43A H43A 119.6
C43A C44A C45A 121.4(6)
C43A C44A H44A 119.3
C45A C44A H44A 119.3
C44A C45A C46A 116.6(6)
C44A C45A C47A 120.7(6)
C46A C45A C47A 122.6(6)
C41A C46A C45A 124.2(6)
C41A C46A H46A 117.9
C45A C46A H46A 117.9
C50" C47A C45A 109.1(9)
C48A C47A C45A 118.3(9)
C50" C47A C49" 114.6(12)
C45A C47A C49" 113.3(8)
C48A C47A C49A 111.3(12)
C45A C47A C49A 112.2(9)
C50" C47A C48" 107.4(10)
C45A C47A C48" 105.7(8)
C49" C47A C48" 106.2(12)
C48A C47A C50A 101.9(13)
C45A C47A C50A 109.6(8)
C49A C47A C50A 101.6(11)
C47A C48A H48G 109.5
C47A C48A H48H 109.5
H48G C48A H48H 109.5
C47A C48A H48I 109.5
H48G C48A H48I 109.5
H48H C48A H48I 109.5
C47A C49A H49G 109.5
C47A C49A H49H 109.5
H49G C49A H49H 109.5
C47A C49A H49I 109.5
H49G C49A H49I 109.5
H49H C49A H49I 109.5
C47A C50A H50G 109.5
C47A C50A H50H 109.5
H50G C50A H50H 109.5
C47A C50A H50I 109.5
H50G C50A H50I 109.5
H50H C50A H50I 109.5
C47A C48" H48J 109.5
C47A C48" H48K 109.5
H48J C48" H48K 109.5
C47A C48" H48L 109.5
H48J C48" H48L 109.5
H48K C48" H48L 109.5
C47A C49" H49J 109.5
C47A C49" H49K 109.5
H49J C49" H49K 109.5
C47A C49" H49L 109.5
H49J C49" H49L 109.5
H49K C49" H49L 109.5
C47A C50" H50J 109.5
C47A C50" H50K 109.5
H50J C50" H50K 109.5
C47A C50" H50L 109.5
H50J C50" H50L 109.5
H50K C50" H50L 109.5
O61" Li1A O71A 88.8(7)
O61" Li1A O81A 125.1(7)
O71A Li1A O81A 109.4(6)
O71A Li1A O61A 114.9(7)
O81A Li1A O61A 108.5(6)
O61" Li1A O51A 114.3(6)
O71A Li1A O51A 110.0(6)
O81A Li1A O51A 107.2(6)
O61A Li1A O51A 106.6(5)
C52A O51A C55A 109.8(6)
C52A O51A Li1A 132.9(6)
C55A O51A Li1A 117.2(6)
O51A C52A C53A 104.4(6)
O51A C52A H52C 110.9
C53A C52A H52C 110.9
O51A C52A H52D 110.9
C53A C52A H52D 110.9
H52C C52A H52D 108.9
C54A C53A C52A 104.1(6)
C54A C53A H53C 110.9
C52A C53A H53C 110.9
C54A C53A H53D 110.9
C52A C53A H53D 110.9
H53C C53A H53D 109.0
C53A C54A C55A 104.5(7)
C53A C54A H54C 110.8
C55A C54A H54C 110.8
C53A C54A H54D 110.8
C55A C54A H54D 110.8
H54C C54A H54D 108.9
O51A C55A C54A 102.9(7)
O51A C55A H55C 111.2
C54A C55A H55C 111.2
O51A C55A H55D 111.2
C54A C55A H55D 111.2
H55C C55A H55D 109.1
C62A O61A C65A 106.7(6)
C62A O61A Li1A 120.5(6)
C65A O61A Li1A 125.2(5)
O61A C62A C63A 103.4(7)
O61A C62A H62C 111.1
C63A C62A H62C 111.1
O61A C62A H62D 111.1
C63A C62A H62D 111.1
H62C C62A H62D 109.1
C64A C63A C62A 97.3(8)
C64A C63A H63C 112.3
C62A C63A H63C 112.3
C64A C63A H63D 112.3
C62A C63A H63D 112.3
H63C C63A H63D 109.9
C65A O61" C62" 108.6(5)
C65A O61" Li1A 128.2(8)
C62" O61" Li1A 117.7(6)
O61" C62" C63" 106.4(4)
O61" C62" H62E 110.4
C63" C62" H62E 110.4
O61" C62" H62F 110.4
C63" C62" H62F 110.4
H62E C62" H62F 108.6
C62" C63" C64A 104.7(3)
C62" C63" H63E 110.8
C64A C63" H63E 110.8
C62" C63" H63F 110.8
C64A C63" H63F 110.8
H63E C63" H63F 108.9
C65A C64A C63" 105.0(3)
C65A C64A C63A 102.8(6)
C65A C64A H64C 111.2
C63A C64A H64C 111.2
C65A C64A H64D 111.2
C63A C64A H64D 111.2
H64C C64A H64D 109.1
C65A C64A H64E 110.7
C63" C64A H64E 110.7
C65A C64A H64F 110.7
C63" C64A H64F 110.7
H64E C64A H64F 108.8
O61A C65A C64A 108.5(5)
O61" C65A C64A 106.9(4)
O61A C65A H65C 110.0
C64A C65A H65C 110.0
O61A C65A H65D 110.0
C64A C65A H65D 110.0
H65C C65A H65D 108.4
C75" O71A C72A 96.5(8)
C72A O71A C75A 110.3(7)
C75" O71A Li1A 130.0(7)
C72A O71A Li1A 126.5(7)
C75A O71A Li1A 116.4(8)
O71A C72A C73A 102.2(7)
O71A C72A H72C 111.3
C73A C72A H72C 111.3
O71A C72A H72D 111.3
C73A C72A H72D 111.3
H72C C72A H72D 109.2
C74" C73A C72A 101.9(9)
C74A C73A C72A 110.2(9)
C74A C73A H73C 109.6
C72A C73A H73C 109.6
C74A C73A H73D 109.6
C72A C73A H73D 109.6
H73C C73A H73D 108.1
C74" C73A H73E 111.4
C72A C73A H73E 111.4
C74" C73A H73F 111.4
C72A C73A H73F 111.4
H73E C73A H73F 109.3
C75A C74A C73A 107.5(10)
C75A C74A H74C 110.2
C73A C74A H74C 110.2
C75A C74A H74D 110.2
C73A C74A H74D 110.2
H74C C74A H74D 108.5
C74A C75A O71A 104.5(10)
C74A C75A H75C 110.9
O71A C75A H75C 110.9
C74A C75A H75D 110.9
O71A C75A H75D 110.9
H75C C75A H75D 108.9
C73A C74" C75" 106.7(9)
C73A C74" H74E 110.4
C75" C74" H74E 110.4
C73A C74" H74F 110.4
C75" C74" H74F 110.4
H74E C74" H74F 108.6
C74" C75" O71A 108.7(9)
C74" C75" H75E 110.0
O71A C75" H75E 110.0
C74" C75" H75F 110.0
O71A C75" H75F 110.0
H75E C75" H75F 108.3
C82A O81A C85A 109.0(6)
C82A O81A Li1A 121.6(6)
C85A O81A Li1A 129.4(6)
O81A C82A C83A 102.3(8)
O81A C82A H82E 111.3
C83A C82A H82E 111.3
O81A C82A H82F 111.3
C83A C82A H82F 111.3
H82E C82A H82F 109.2
C82A C83A C84A 99.6(9)
C82A C83A H83E 111.9
C84A C83A H83E 111.9
C82A C83A H83F 111.9
C84A C83A H83F 111.9
H83E C83A H83F 109.6
C85A C84A C83A 101.5(8)
C85A C84A H84C 111.5
C83A C84A H84C 111.5
C85A C84A H84D 111.5
C83A C84A H84D 111.5
H84C C84A H84D 109.3
O81A C85A C84A 104.3(7)
O81A C85A H85C 110.9
C84A C85A H85C 110.9
O81A C85A H85D 110.9
C84A C85A H85D 110.9
H85C C85A H85D 108.9

loop_
_geom_bond_atom_site_label_1
_geom_bond_atom_site_label_2
_geom_bond_distance
B1 C1 1.597(8)
B1 C21 1.618(8)
B1 C11 1.624(8)
B1 B2 1.974(8)
B1 H1 1.38(5)
B2 C1 1.605(7)
B2 C41 1.630(8)
B2 C31 1.633(8)
B2 H1 1.36(5)
C1 C2 1.438(8)
C1 H1' 1.0000
C2 C3 1.384(8)
C2 C7 1.437(9)
C3 C4 1.425(12)
C3 H3 0.9500
C4 C5 1.462(14)
C4 H4 0.9500
C5 C6 1.311(13)
C5 H5 0.9500
C6 C7 1.344(10)
C6 H6 0.9500
C7 H7 0.9500
C11 C16 1.396(7)
C11 C12 1.417(8)
C12 C13 1.409(8)
C12 C22 1.451(8)
C13 C14 1.390(8)
C13 H13 0.9500
C14 C15 1.371(8)
C14 H14 0.9500
C15 C16 1.412(8)
C15 C17 1.519(9)
C16 H16 0.9500
C17 C20 1.505(9)
C17 C18 1.553(8)
C17 C19 1.570(8)
C18 H18A 0.9800
C18 H18B 0.9800
C18 H18C 0.9800
C19 H19A 0.9800
C19 H19B 0.9800
C19 H19C 0.9800
C20 H20A 0.9800
C20 H20B 0.9800
C20 H20C 0.9800
C21 C26 1.403(8)
C21 C22 1.416(8)
C22 C23 1.401(8)
C23 C24 1.365(9)
C23 H23 0.9500
C24 C25 1.367(9)
C24 H24 0.9500
C25 C26 1.407(8)
C25 C27 1.524(9)
C26 H26 0.9500
C27 C28 1.517(12)
C27 C30 1.539(14)
C27 C29' 1.53(3)
C27 C29 1.542(13)
C27 C30' 1.47(6)
C27 C28' 1.63(4)
C28 H28A 0.9800
C28 H28B 0.9800
C28 H28C 0.9800
C29 H29A 0.9800
C29 H29B 0.9800
C29 H29C 0.9800
C30 H30A 0.9800
C30 H30B 0.9800
C30 H30C 0.9800
C28' H28D 0.9800
C28' H28E 0.9800
C28' H28F 0.9800
C29' H29D 0.9800
C29' H29E 0.9800
C29' H29F 0.9800
C30' H30D 0.9800
C30' H30E 0.9800
C30' H30F 0.9800
C31 C36 1.362(7)
C31 C32 1.433(7)
C32 C33 1.398(7)
C32 C42 1.449(7)
C33 C34 1.374(8)
C33 H33 0.9500
C34 C35 1.385(7)
C34 H34 0.9500
C35 C36 1.428(7)
C35 C37 1.500(8)
C36 H36 0.9500
C37 C40' 1.47(2)
C37 C39 1.499(13)
C37 C38' 1.500(18)
C37 C38 1.508(16)
C37 C40 1.656(16)
C37 C39' 1.697(18)
C38 H38A 0.9800
C38 H38B 0.9800
C38 H38C 0.9800
C39 H39A 0.9800
C39 H39B 0.9800
C39 H39C 0.9800
C40 H40A 0.9800
C40 H40B 0.9800
C40 H40C 0.9800
C38' H38D 0.9800
C38' H38E 0.9800
C38' H38F 0.9800
C39' H39D 0.9800
C39' H39E 0.9800
C39' H39F 0.9800
C40' H40D 0.9800
C40' H40E 0.9800
C40' H40F 0.9800
C41 C46 1.380(7)
C41 C42 1.415(7)
C42 C43 1.370(7)
C43 C44 1.350(8)
C43 H43 0.9500
C44 C45 1.394(7)
C44 H44 0.9500
C45 C46 1.421(7)
C45 C47 1.526(8)
C46 H46 0.9500
C47 C49 1.42(4)
C47 C48' 1.508(11)
C47 C50' 1.544(12)
C47 C48 1.61(8)
C47 C49' 1.579(11)
C47 C50 1.73(5)
C48 H48A 0.9800
C48 H48B 0.9800
C48 H48C 0.9800
C49 H49A 0.9800
C49 H49B 0.9800
C49 H49C 0.9800
C50 H50A 0.9800
C50 H50B 0.9800
C50 H50C 0.9800
C48' H48D 0.9800
C48' H48E 0.9800
C48' H48F 0.9800
C49' H49D 0.9800
C49' H49E 0.9800
C49' H49F 0.9800
C50' H50D 0.9800
C50' H50E 0.9800
C50' H50F 0.9800
Li1 O71 1.840(15)
Li1 O61 1.862(14)
Li1 O51 1.904(13)
Li1 O81 1.969(13)
O51 C55 1.364(10)
O51 C52 1.475(11)
C52 C53 1.462(12)
C52 H52A 0.9900
C52 H52B 0.9900
C53 C54 1.351(12)
C53 H53A 0.9900
C53 H53B 0.9900
C54 C55 1.439(11)
C54 H54A 0.9900
C54 H54B 0.9900
C55 H55A 0.9900
C55 H55B 0.9900
O61 C65 1.429(10)
O61 C62 1.438(9)
C62 C63 1.428(10)
C62 H62A 0.9900
C62 H62B 0.9900
C63 C64 1.487(10)
C63 H63A 0.9900
C63 H63B 0.9900
C64 C65 1.443(10)
C64 H64A 0.9900
C64 H64B 0.9900
C65 H65A 0.9900
C65 H65B 0.9900
O71 C75 1.444(5)
O71 C72 1.444(5)
C72 C73 1.463(5)
C72 H72A 0.9900
C72 H72B 0.9900
C73 C74 1.485(8)
C73 H73A 0.9900
C73 H73B 0.9900
C74 C75 1.462(5)
C74 H74A 0.9900
C74 H74B 0.9900
C75 H75A 0.9900
C75 H75B 0.9900
O81 C82 1.463(8)
O81 C85 1.472(8)
C82 C83 1.551(11)
C82 H82A 0.9900
C82 H82B 0.9900
C83 C84 1.384(11)
C83 H83A 0.9900
C83 H83B 0.9900
C84 C85 1.467(9)
C84 H84A 0.9900
C84 H84B 0.9900
C85 H85A 0.9900
C85 H85B 0.9900
B1A C21A 1.601(8)
B1A C11A 1.615(8)
B1A C1A 1.625(7)
B1A B2A 1.990(8)
B1A H1A 1.48(5)
B2A C41A 1.602(9)
B2A C31A 1.609(8)
B2A C1A 1.613(9)
B2A H1A 1.45(4)
C1A C2A 1.479(7)
C1A H1'A 1.0000
C2A C7A 1.393(8)
C2A C3A 1.403(8)
C3A C4A 1.387(10)
C3A H3A 0.9500
C4A C5A 1.376(11)
C4A H4A 0.9500
C5A C6A 1.374(12)
C5A H5A 0.9500
C6A C7A 1.379(10)
C6A H6A 0.9500
C7A H7A 0.9500
C11A C16A 1.379(8)
C11A C12A 1.428(7)
C12A C13A 1.384(7)
C12A C22A 1.456(8)
C13A C14A 1.366(8)
C13A H13A 0.9500
C14A C15A 1.407(8)
C14A H14A 0.9500
C15A C16A 1.419(8)
C15A C17A 1.500(10)
C16A H16A 0.9500
C17A C18A 1.20(2)
C17A C20" 1.30(3)
C17A C20A 1.549(19)
C17A C19A 1.566(19)
C17A C19" 1.685(19)
C17A C18" 1.85(2)
C18A H18D 0.9800
C18A H18E 0.9800
C18A H18F 0.9800
C19A H19D 0.9800
C19A H19E 0.9800
C19A H19F 0.9800
C20A H20D 0.9800
C20A H20E 0.9800
C20A H20F 0.9800
C18" H18G 0.9800
C18" H18H 0.9800
C18" H18I 0.9800
C19" H19G 0.9800
C19" H19H 0.9800
C19" H19I 0.9800
C20" H20G 0.9800
C20" H20H 0.9800
C20" H20I 0.9800
C21A C26A 1.391(7)
C21A C22A 1.422(7)
C22A C23A 1.394(7)
C23A C24A 1.367(7)
C23A H23A 0.9500
C24A C25A 1.399(7)
C24A H24A 0.9500
C25A C26A 1.397(7)
C25A C27A 1.501(8)
C26A H26A 0.9500
C27A C29A 1.543(9)
C27A C28A 1.549(7)
C27A C30A 1.558(8)
C28A H28G 0.9800
C28A H28H 0.9800
C28A H28I 0.9800
C29A H29G 0.9800
C29A H29H 0.9800
C29A H29I 0.9800
C30A H30G 0.9800
C30A H30H 0.9800
C30A H30I 0.9800
C31A C36A 1.382(8)
C31A C32A 1.425(7)
C32A C33A 1.387(7)
C32A C42A 1.453(7)
C33A C34A 1.371(8)
C33A H33A 0.9500
C34A C35A 1.405(8)
C34A H34A 0.9500
C35A C36A 1.406(7)
C35A C37A 1.523(9)
C36A H36A 0.9500
C37A C39A 1.36(2)
C37A C40" 1.488(18)
C37A C38" 1.50(4)
C37A C38A 1.55(4)
C37A C40A 1.68(2)
C37A C39" 1.74(2)
C38A H38G 0.9800
C38A H38H 0.9800
C38A H38I 0.9800
C39A H39G 0.9800
C39A H39H 0.9800
C39A H39I 0.9800
C40A H40G 0.9800
C40A H40H 0.9800
C40A H40I 0.9800
C38" H38J 0.9800
C38" H38K 0.9800
C38" H38L 0.9800
C39" H39J 0.9800
C39" H39K 0.9800
C39" H39L 0.9800
C40" H40J 0.9800
C40" H40K 0.9800
C40" H40L 0.9800
C41A C46A 1.369(7)
C41A C42A 1.415(7)
C42A C43A 1.387(8)
C43A C44A 1.377(8)
C43A H43A 0.9500
C44A C45A 1.381(8)
C44A H44A 0.9500
C45A C46A 1.405(8)
C45A C47A 1.520(9)
C46A H46A 0.9500
C47A C50" 1.475(16)
C47A C48A 1.514(18)
C47A C49" 1.523(17)
C47A C49A 1.592(18)
C47A C48" 1.601(15)
C47A C50A 1.661(17)
C48A H48G 0.9800
C48A H48H 0.9800
C48A H48I 0.9800
C49A H49G 0.9800
C49A H49H 0.9800
C49A H49I 0.9800
C50A H50G 0.9800
C50A H50H 0.9800
C50A H50I 0.9800
C48" H48J 0.9800
C48" H48K 0.9800
C48" H48L 0.9800
C49" H49J 0.9800
C49" H49K 0.9800
C49" H49L 0.9800
C50" H50J 0.9800
C50" H50K 0.9800
C50" H50L 0.9800
Li1A O61" 1.869(15)
Li1A O71A 1.884(12)
Li1A O81A 1.904(12)
Li1A O61A 1.925(13)
Li1A O51A 1.937(11)
O51A C52A 1.430(7)
O51A C55A 1.439(8)
C52A C53A 1.527(8)
C52A H52C 0.9900
C52A H52D 0.9900
C53A C54A 1.452(8)
C53A H53C 0.9900
C53A H53D 0.9900
C54A C55A 1.464(9)
C54A H54C 0.9900
C54A H54D 0.9900
C55A H55C 0.9900
C55A H55D 0.9900
O61A C62A 1.423(8)
O61A C65A 1.429(7)
C62A C63A 1.566(11)
C62A H62C 0.9900
C62A H62D 0.9900
C63A C64A 1.499(10)
C63A H63C 0.9900
C63A H63D 0.9900
O61" C65A 1.444(5)
O61" C62" 1.444(5)
C62" C63" 1.462(5)
C62" H62E 0.9900
C62" H62F 0.9900
C63" C64A 1.484(8)
C63" H63E 0.9900
C63" H63F 0.9900
C64A C65A 1.461(5)
C64A H64C 0.9900
C64A H64D 0.9900
C64A H64E 0.9900
C64A H64F 0.9900
C65A H65C 0.9900
C65A H65D 0.9900
O71A C75" 1.448(11)
O71A C72A 1.464(8)
O71A C75A 1.505(11)
C72A C73A 1.497(9)
C72A H72C 0.9900
C72A H72D 0.9900
C73A C74" 1.363(11)
C73A C74A 1.457(13)
C73A H73C 0.9900
C73A H73D 0.9900
C73A H73E 0.9900
C73A H73F 0.9900
C74A C75A 1.416(12)
C74A H74C 0.9900
C74A H74D 0.9900
C75A H75C 0.9900
C75A H75D 0.9900
C74" C75" 1.443(12)
C74" H74E 0.9900
C74" H74F 0.9900
C75" H75E 0.9900
C75" H75F 0.9900
O81A C82A 1.437(9)
O81A C85A 1.474(8)
C82A C83A 1.494(10)
C82A H82E 0.9900
C82A H82F 0.9900
C83A C84A 1.546(11)
C83A H83E 0.9900
C83A H83F 0.9900
C84A C85A 1.520(10)
C84A H84C 0.9900
C84A H84D 0.9900
C85A H85C 0.9900
C85A H85D 0.9900

loop_
_geom_torsion_atom_site_label_1
_geom_torsion_atom_site_label_2
_geom_torsion_atom_site_label_3
_geom_torsion_atom_site_label_4
_geom_torsion
C21 B1 C1 C2 130.4(5)
C11 B1 C1 C2 -7.8(8)
B2 B1 C1 C2 -116.8(6)
C21 B1 C1 B2 -112.8(5)
C11 B1 C1 B2 109.0(5)
C41 B2 C1 C2 -127.4(6)
C31 B2 C1 C2 11.8(9)
B1 B2 C1 C2 122.1(6)
C41 B2 C1 B1 110.5(6)
C31 B2 C1 B1 -110.3(6)
B1 C1 C2 C3 -32.0(9)
B2 C1 C2 C3 -125.3(7)
B1 C1 C2 C7 149.5(6)
B2 C1 C2 C7 56.2(9)
C7 C2 C3 C4 -1.8(11)
C1 C2 C3 C4 179.6(7)
C2 C3 C4 C5 2.1(14)
C3 C4 C5 C6 -0.6(17)
C4 C5 C6 C7 -0.8(17)
C5 C6 C7 C2 1.0(16)
C3 C2 C7 C6 0.4(12)
C1 C2 C7 C6 179.1(8)
C1 B1 C11 C16 -29.7(9)
C21 B1 C11 C16 -175.0(6)
B2 B1 C11 C16 36.1(9)
C1 B1 C11 C12 146.9(5)
C21 B1 C11 C12 1.6(5)
B2 B1 C11 C12 -147.3(5)
C16 C11 C12 C13 -0.5(8)
B1 C11 C12 C13 -177.8(5)
C16 C11 C12 C22 175.7(5)
B1 C11 C12 C22 -1.6(6)
C11 C12 C13 C14 1.5(9)
C22 C12 C13 C14 -174.1(6)
C12 C13 C14 C15 -0.2(10)
C13 C14 C15 C16 -2.0(9)
C13 C14 C15 C17 177.5(6)
C12 C11 C16 C15 -1.9(8)
B1 C11 C16 C15 174.4(5)
C14 C15 C16 C11 3.1(9)
C17 C15 C16 C11 -176.4(5)
C14 C15 C17 C20 -132.0(7)
C16 C15 C17 C20 47.5(7)
C14 C15 C17 C18 104.9(7)
C16 C15 C17 C18 -75.6(8)
C14 C15 C17 C19 -11.8(9)
C16 C15 C17 C19 167.7(5)
C1 B1 C21 C26 26.4(8)
C11 B1 C21 C26 173.7(6)
B2 B1 C21 C26 -37.7(9)
C1 B1 C21 C22 -148.6(5)
C11 B1 C21 C22 -1.2(5)
B2 B1 C21 C22 147.3(5)
C26 C21 C22 C23 3.3(8)
B1 C21 C22 C23 179.1(5)
C26 C21 C22 C12 -175.4(5)
B1 C21 C22 C12 0.4(6)
C13 C12 C22 C23 -1.8(10)
C11 C12 C22 C23 -177.7(6)
C13 C12 C22 C21 176.7(5)
C11 C12 C22 C21 0.7(7)
C21 C22 C23 C24 -3.2(9)
C12 C22 C23 C24 175.2(6)
C22 C23 C24 C25 -0.4(10)
C23 C24 C25 C26 3.7(10)
C23 C24 C25 C27 -179.3(6)
C22 C21 C26 C25 0.1(8)
B1 C21 C26 C25 -174.5(5)
C24 C25 C26 C21 -3.5(9)
C27 C25 C26 C21 179.5(6)
C24 C25 C27 C28 -103.8(10)
C26 C25 C27 C28 73.1(11)
C24 C25 C27 C30 139.1(9)
C26 C25 C27 C30 -44.0(10)
C24 C25 C27 C29' 56.3(18)
C26 C25 C27 C29' -126.9(16)
C24 C25 C27 C29 16.5(13)
C26 C25 C27 C29 -166.6(10)
C24 C25 C27 C30' -172(3)
C26 C25 C27 C30' 4(3)
C24 C25 C27 C28' -55.5(18)
C26 C25 C27 C28' 121.3(18)
C1 B2 C31 C36 18.2(10)
C41 B2 C31 C36 165.3(6)
B1 B2 C31 C36 -45.6(10)
C1 B2 C31 C32 -153.1(6)
C41 B2 C31 C32 -6.0(6)
B1 B2 C31 C32 143.1(5)
C36 C31 C32 C33 3.3(9)
B2 C31 C32 C33 176.0(6)
C36 C31 C32 C42 -169.4(6)
B2 C31 C32 C42 3.3(7)
C31 C32 C33 C34 -3.2(9)
C42 C32 C33 C34 168.1(7)
C32 C33 C34 C35 1.5(11)
C33 C34 C35 C36 0.2(10)
C33 C34 C35 C37 -175.9(7)
C32 C31 C36 C35 -1.6(9)
B2 C31 C36 C35 -172.0(6)
C34 C35 C36 C31 -0.1(9)
C37 C35 C36 C31 176.0(7)
C34 C35 C37 C40' 47.4(16)
C36 C35 C37 C40' -128.5(15)
C34 C35 C37 C39 -4.5(13)
C36 C35 C37 C39 179.6(10)
C34 C35 C37 C38' -178.7(12)
C36 C35 C37 C38' 5.4(15)
C34 C35 C37 C38 -135.1(10)
C36 C35 C37 C38 49.0(12)
C34 C35 C37 C40 110.2(9)
C36 C35 C37 C40 -65.7(10)
C34 C35 C37 C39' -69.6(10)
C36 C35 C37 C39' 114.5(9)
C1 B2 C41 C46 -20.6(11)
C31 B2 C41 C46 -167.1(7)
B1 B2 C41 C46 44.1(10)
C1 B2 C41 C42 153.4(6)
C31 B2 C41 C42 6.9(6)
B1 B2 C41 C42 -141.8(6)
C46 C41 C42 C43 -5.5(9)
B2 C41 C42 C43 179.2(6)
C46 C41 C42 C32 169.7(6)
B2 C41 C42 C32 -5.5(7)
C33 C32 C42 C43 4.5(12)
C31 C32 C42 C43 176.2(6)
C33 C32 C42 C41 -170.3(6)
C31 C32 C42 C41 1.4(8)
C41 C42 C43 C44 4.5(10)
C32 C42 C43 C44 -169.9(7)
C42 C43 C44 C45 0.5(11)
C43 C44 C45 C46 -3.9(10)
C43 C44 C45 C47 176.1(7)
C42 C41 C46 C45 1.9(9)
B2 C41 C46 C45 175.6(6)
C44 C45 C46 C41 2.6(9)
C47 C45 C46 C41 -177.4(6)
C44 C45 C47 C49 5(3)
C46 C45 C47 C49 -175(3)
C44 C45 C47 C48' -155.3(9)
C46 C45 C47 C48' 24.8(11)
C44 C45 C47 C50' 79.3(9)
C46 C45 C47 C50' -100.6(8)
C44 C45 C47 C48 -126(3)
C46 C45 C47 C48 54(3)
C44 C45 C47 C49' -37.1(10)
C46 C45 C47 C49' 143.0(8)
C44 C45 C47 C50 123(2)
C46 C45 C47 C50 -57(3)
C55 O51 C52 C53 -26.5(11)
Li1 O51 C52 C53 154.3(8)
O51 C52 C53 C54 1.5(13)
C52 C53 C54 C55 22.8(14)
C52 O51 C55 C54 39.7(11)
Li1 O51 C55 C54 -141.0(8)
C53 C54 C55 O51 -39.8(13)
O71 Li1 O61 C65 67.1(13)
O51 Li1 O61 C65 -53.8(15)
O81 Li1 O61 C65 -163.8(12)
O71 Li1 O61 C62 -102.7(11)
O51 Li1 O61 C62 136.3(10)
O81 Li1 O61 C62 26.3(13)
C65 O61 C62 C63 15.4(15)
Li1 O61 C62 C63 -173.2(10)
O61 C62 C63 C64 8.9(14)
C62 C63 C64 C65 -29.6(15)
C62 O61 C65 C64 -33.8(15)
Li1 O61 C65 C64 154.6(10)
C63 C64 C65 O61 38.9(15)
O61 Li1 O71 C75 66.5(8)
O51 Li1 O71 C75 -174.0(6)
O81 Li1 O71 C75 -44.5(12)
O61 Li1 O71 C72 -79.7(8)
O51 Li1 O71 C72 39.8(9)
O81 Li1 O71 C72 169.3(7)
C75 O71 C72 C73 -13.4(7)
Li1 O71 C72 C73 137.9(8)
O71 C72 C73 C74 26.7(8)
C72 C73 C74 C75 -30.0(9)
C72 O71 C75 C74 -5.6(7)
Li1 O71 C75 C74 -154.7(7)
C73 C74 C75 O71 22.1(9)
C85 O81 C82 C83 -13.7(10)
Li1 O81 C82 C83 166.1(8)
O81 C82 C83 C84 19.6(12)
C82 C83 C84 C85 -18.4(13)
C83 C84 C85 O81 9.8(12)
C82 O81 C85 C84 3.5(10)
Li1 O81 C85 C84 -176.2(7)
C41A B2A C1A C2A -8.8(8)
C31A B2A C1A C2A 128.8(5)
B1A B2A C1A C2A -117.0(6)
C41A B2A C1A B1A 108.1(6)
C31A B2A C1A B1A -114.2(5)
C21A B1A C1A C2A 10.1(8)
C11A B1A C1A C2A -126.8(6)
B2A B1A C1A C2A 123.9(6)
C21A B1A C1A B2A -113.8(6)
C11A B1A C1A B2A 109.3(6)
B2A C1A C2A C7A -25.7(8)
B1A C1A C2A C7A -119.9(6)
B2A C1A C2A C3A 155.2(5)
B1A C1A C2A C3A 61.0(8)
C7A C2A C3A C4A -2.0(10)
C1A C2A C3A C4A 177.2(6)
C2A C3A C4A C5A 1.1(12)
C3A C4A C5A C6A 1.1(14)
C4A C5A C6A C7A -2.3(15)
C5A C6A C7A C2A 1.3(13)
C3A C2A C7A C6A 0.8(10)
C1A C2A C7A C6A -178.3(7)
C21A B1A C11A C16A -171.6(7)
C1A B1A C11A C16A -28.9(11)
B2A B1A C11A C16A 36.3(10)
C21A B1A C11A C12A 2.9(6)
C1A B1A C11A C12A 145.6(6)
B2A B1A C11A C12A -149.2(5)
C16A C11A C12A C13A -5.3(9)
B1A C11A C12A C13A 179.0(6)
C16A C11A C12A C22A 172.9(5)
B1A C11A C12A C22A -2.8(7)
C11A C12A C13A C14A 3.7(10)
C22A C12A C13A C14A -174.2(7)
C12A C13A C14A C15A -0.4(12)
C13A C14A C15A C16A -1.1(11)
C13A C14A C15A C17A 175.1(9)
C12A C11A C16A C15A 3.9(10)
B1A C11A C16A C15A 178.0(7)
C14A C15A C16A C11A -0.8(10)
C17A C15A C16A C11A -176.8(9)
C14A C15A C17A C18A -179.4(18)
C16A C15A C17A C18A -4(2)
C14A C15A C17A C20" 8(3)
C16A C15A C17A C20" -176(3)
C14A C15A C17A C20A 53.3(14)
C16A C15A C17A C20A -130.9(10)
C14A C15A C17A C19A -60.1(13)
C16A C15A C17A C19A 115.7(10)
C14A C15A C17A C19" -138.4(12)
C16A C15A C17A C19" 37.5(17)
C14A C15A C17A C18" 134.2(9)
C16A C15A C17A C18" -50.0(12)
C11A B1A C21A C26A 168.1(6)
C1A B1A C21A C26A 22.3(10)
B2A B1A C21A C26A -40.0(10)
C11A B1A C21A C22A -2.2(6)
C1A B1A C21A C22A -147.9(5)
B2A B1A C21A C22A 149.8(5)
C26A C21A C22A C23A 1.9(8)
B1A C21A C22A C23A 174.0(5)
C26A C21A C22A C12A -171.5(5)
B1A C21A C22A C12A 0.7(7)
C13A C12A C22A C23A 6.7(11)
C11A C12A C22A C23A -171.4(6)
C13A C12A C22A C21A 179.4(6)
C11A C12A C22A C21A 1.4(7)
C21A C22A C23A C24A -1.1(9)
C12A C22A C23A C24A 171.2(6)
C22A C23A C24A C25A -1.5(10)
C23A C24A C25A C26A 3.0(9)
C23A C24A C25A C27A -177.4(6)
C22A C21A C26A C25A -0.2(9)
B1A C21A C26A C25A -169.7(6)
C24A C25A C26A C21A -2.2(9)
C27A C25A C26A C21A 178.3(6)
C26A C25A C27A C29A 94.1(7)
C24A C25A C27A C29A -85.3(7)
C26A C25A C27A C28A -26.7(8)
C24A C25A C27A C28A 153.8(6)
C26A C25A C27A C30A -147.3(6)
C24A C25A C27A C30A 33.3(9)
C41A B2A C31A C36A 171.0(6)
C1A B2A C31A C36A 23.6(8)
B1A B2A C31A C36A -38.5(9)
C41A B2A C31A C32A -1.3(5)
C1A B2A C31A C32A -148.7(5)
B1A B2A C31A C32A 149.3(5)
C36A C31A C32A C33A 2.6(7)
B2A C31A C32A C33A 176.5(4)
C36A C31A C32A C42A -173.1(5)
B2A C31A C32A C42A 0.9(6)
C31A C32A C33A C34A -0.5(8)
C42A C32A C33A C34A 174.4(5)
C32A C33A C34A C35A -3.1(8)
C33A C34A C35A C36A 4.2(8)
C33A C34A C35A C37A -177.7(6)
C32A C31A C36A C35A -1.3(8)
B2A C31A C36A C35A -173.0(5)
C34A C35A C36A C31A -2.0(8)
C37A C35A C36A C31A 180.0(6)
C34A C35A C37A C39A -67.4(17)
C36A C35A C37A C39A 110.5(16)
C34A C35A C37A C40" 16.3(18)
C36A C35A C37A C40" -165.8(16)
C34A C35A C37A C38" 148.1(14)
C36A C35A C37A C38" -34.0(15)
C34A C35A C37A C38A 163.0(13)
C36A C35A C37A C38A -19.1(15)
C34A C35A C37A C40A 48.2(12)
C36A C35A C37A C40A -133.9(10)
C34A C35A C37A C39" -92.6(11)
C36A C35A C37A C39" 85.3(11)
C31A B2A C41A C46A -179.7(6)
C1A B2A C41A C46A -37.1(9)
B1A B2A C41A C46A 29.6(10)
C31A B2A C41A C42A 1.3(5)
C1A B2A C41A C42A 143.9(5)
B1A B2A C41A C42A -149.3(5)
C46A C41A C42A C43A 0.8(7)
B2A C41A C42A C43A 179.9(5)
C46A C41A C42A C32A 179.9(4)
B2A C41A C42A C32A -0.9(6)
C33A C32A C42A C43A 3.9(9)
C31A C32A C42A C43A 179.1(5)
C33A C32A C42A C41A -175.2(5)
C31A C32A C42A C41A 0.0(6)
C41A C42A C43A C44A 0.8(8)
C32A C42A C43A C44A -178.2(5)
C42A C43A C44A C45A -2.2(9)
C43A C44A C45A C46A 1.9(9)
C43A C44A C45A C47A 178.7(6)
C42A C41A C46A C45A -1.1(8)
B2A C41A C46A C45A -180.0(6)
C44A C45A C46A C41A -0.2(9)
C47A C45A C46A C41A -177.0(6)
C44A C45A C47A C50" -126.4(9)
C46A C45A C47A C50" 50.2(11)
C44A C45A C47A C48A -174.2(13)
C46A C45A C47A C48A 2.4(16)
C44A C45A C47A C49" 2.4(14)
C46A C45A C47A C49" 179.1(12)
C44A C45A C47A C49A 54.0(12)
C46A C45A C47A C49A -129.4(11)
C44A C45A C47A C48" 118.3(10)
C46A C45A C47A C48" -65.0(11)
C44A C45A C47A C50A -58.1(11)
C46A C45A C47A C50A 118.6(10)
C55A O51A C52A C53A -7.4(10)
Li1A O51A C52A C53A 169.2(7)
O51A C52A C53A C54A -16.4(9)
C52A C53A C54A C55A 33.6(10)
C52A O51A C55A C54A 28.0(11)
Li1A O51A C55A C54A -149.1(7)
C53A C54A C55A O51A -38.1(11)
C65A O61A C62A C63A -28.6(10)
Li1A O61A C62A C63A 122.2(10)
O61A C62A C63A C64A 43.8(11)
O71A Li1A O61" C65A 132.8(11)
O81A Li1A O61" C65A -114.2(10)
O51A Li1A O61" C65A 21.4(15)
O71A Li1A O61" C62" -76.6(9)
O81A Li1A O61" C62" 36.4(13)
O51A Li1A O61" C62" 172.0(8)
C65A O61" C62" C63" 12.4(8)
Li1A O61" C62" C63" -143.6(12)
O61" C62" C63" C64A -25.7(9)
C62" C63" C64A C65A 29.3(10)
C62A C63A C64A C65A -41.9(11)
C62A O61A C65A C64A 1.4(8)
Li1A O61A C65A C64A -147.7(7)
C62" O61" C65A C64A 6.2(9)
Li1A O61" C65A C64A 158.9(10)
C63A C64A C65A O61A 27.6(10)
C63" C64A C65A O61" -22.0(10)
O61" Li1A O71A C75" -10.4(14)
O81A Li1A O71A C75" -137.4(13)
O51A Li1A O71A C75" 105.1(13)
O61" Li1A O71A C72A 133.2(8)
O81A Li1A O71A C72A 6.2(10)
O61A Li1A O71A C72A 128.5(8)
O51A Li1A O71A C72A -111.3(8)
O81A Li1A O71A C75A 154.1(11)
O61A Li1A O71A C75A -83.6(11)
O51A Li1A O71A C75A 36.7(12)
C75" O71A C72A C73A -46.3(11)
C75A O71A C72A C73A 11.4(13)
Li1A O71A C72A C73A 160.9(8)
O71A C72A C73A C74" 45.8(12)
O71A C72A C73A C74A 3.0(17)
C72A C73A C74A C75A -17(2)
C73A C74A C75A O71A 23(2)
C72A O71A C75A C74A -22.0(19)
Li1A O71A C75A C74A -174.9(14)
C72A C73A C74" C75" -24.1(15)
C73A C74" C75" O71A -5.5(18)
C72A O71A C75" C74" 32.6(15)
Li1A O71A C75" C74" -176.0(9)
C85A O81A C82A C83A 32.7(12)
Li1A O81A C82A C83A -149.8(9)
O81A C82A C83A C84A -46.7(13)
C82A C83A C84A C85A 43.6(14)
C82A O81A C85A C84A -4.3(13)
Li1A O81A C85A C84A 178.4(8)
C83A C84A C85A O81A -24.7(13)
